data_7719823
loop_
_publ_author_name
'Bakija, Marija'
'Peri&#x107;, Berislav'
'Rinkovec, Tamara'
'Sanders, Ernest'
'Kokan, Zoran'
'&#x160;tefani&#x107;, Zoran'
'Vianello, Robert'
'Kirin, Sre&#x107;ko I'

_publ_section_title
;
 Induction of helical chirality in tetrahedral transition metal complexes
 with non-bridging monodentate oxazolines.
;
_journal_issue 46
_journal_name_full 'Dalton transactions (Cambridge, England : 2003)'
_journal_page_first 17083
_journal_page_last 17101
_journal_paper_doi 10.1039/d5dt02399h
_journal_volume 54
_journal_year 2025
_chemical_absolute_configuration syn
_chemical_formula_moiety 'C50 H34 Br2 Co N2 O2'
_chemical_formula_sum 'C50 H34 Br2 Co N2 O2'
_chemical_formula_weight 913.54
_space_group_crystal_system orthorhombic
_space_group_IT_number 18
_space_group_name_Hall 'P 2 2ab'
_space_group_name_H-M_alt 'P 21 21 2'
_atom_sites_solution_hydrogens geom
_atom_sites_solution_primary direct
_atom_sites_solution_secondary difmap
_audit_creation_method SHELXL-2019/3
_audit_update_record
;
2025-09-18 deposited with the CCDC.	2025-11-05 downloaded from the CCDC.
;
_cell_angle_alpha 90
_cell_angle_beta 90
_cell_angle_gamma 90
_cell_formula_units_Z 20
_cell_length_a 88.3041(14)
_cell_length_b 27.8265(3)
_cell_length_c 7.99640(10)
_cell_measurement_reflns_used 25552
_cell_measurement_temperature 293(2)
_cell_measurement_theta_max 74.7740
_cell_measurement_theta_min 3.7920
_cell_volume 19648.7(4)
_computing_cell_refinement 'CrysAlisPro 1.171.43.136a (Rigaku OD, 2024)'
_computing_data_collection 'CrysAlisPro 1.171.43.136a (Rigaku OD, 2024)'
_computing_data_reduction 'CrysAlisPro 1.171.43.136a (Rigaku OD, 2024)'
_computing_structure_refinement 'SHELXL-2019/2 (Sheldrick, 2019)'
_computing_structure_solution 'SHELXT 2018/2 (Sheldrick, 2018)'
_diffrn_ambient_temperature 293(2)
_diffrn_detector_area_resol_mean 10.0000
_diffrn_measured_fraction_theta_full 0.981
_diffrn_measured_fraction_theta_max 0.921
_diffrn_measurement_device_type 'XtaLAB Synergy, Dualflex, HyPix'
_diffrn_measurement_method '\w scans'
_diffrn_radiation_type CuK\a
_diffrn_radiation_wavelength 1.54184
_diffrn_reflns_av_R_equivalents 0.0474
_diffrn_reflns_av_unetI/netI 0.0562
_diffrn_reflns_Laue_measured_fraction_full 0.981
_diffrn_reflns_Laue_measured_fraction_max 0.921
_diffrn_reflns_limit_h_max 107
_diffrn_reflns_limit_h_min -107
_diffrn_reflns_limit_k_max 34
_diffrn_reflns_limit_k_min -34
_diffrn_reflns_limit_l_max 6
_diffrn_reflns_limit_l_min -9
_diffrn_reflns_number 82627
_diffrn_reflns_point_group_measured_fraction_full 0.904
_diffrn_reflns_point_group_measured_fraction_max 0.824
_diffrn_reflns_theta_full 67.684
_diffrn_reflns_theta_max 77.503
_diffrn_reflns_theta_min 3.176
_diffrn_source 'micro-focus sealed X-ray tube'
_exptl_absorpt_coefficient_mu 6.155
_exptl_absorpt_correction_T_max 1.00000
_exptl_absorpt_correction_T_min 0.34061
_exptl_absorpt_correction_type multi-scan
_exptl_absorpt_process_details
;
CrysAlisPro 1.171.43.136a (Rigaku Oxford Diffraction, 2024)
Empirical absorption correction using spherical harmonics,
implemented in SCALE3 ABSPACK scaling algorithm.
;
_exptl_crystal_colour green
_exptl_crystal_density_diffrn 1.544
_exptl_crystal_description needle
_exptl_crystal_F_000 9220
_exptl_crystal_size_max 0.3
_exptl_crystal_size_mid 0.1
_exptl_crystal_size_min 0.05
_refine_diff_density_max 1.189
_refine_diff_density_min -0.550
_refine_diff_density_rms 0.076
_refine_ls_abs_structure_details
;
 Flack x determined using 6877 quotients [(I+)-(I-)]/[(I+)+(I-)]
 (Parsons, Flack and Wagner, Acta Cryst. B69 (2013) 249-259).
;
_refine_ls_abs_structure_Flack -0.009(2)
_refine_ls_extinction_method none
_refine_ls_goodness_of_fit_ref 1.030
_refine_ls_hydrogen_treatment constr
_refine_ls_matrix_type full
_refine_ls_number_parameters 2146
_refine_ls_number_reflns 34411
_refine_ls_number_restraints 3
_refine_ls_restrained_S_all 1.030
_refine_ls_R_factor_all 0.1067
_refine_ls_R_factor_gt 0.0764
_refine_ls_shift/su_max 0.001
_refine_ls_shift/su_mean 0.000
_refine_ls_structure_factor_coef Fsqd
_refine_ls_weighting_details 'w=1/[\s^2^(Fo^2^)+(0.0372P)^2^+66.8816P] where P=(Fo^2^+2Fc^2^)/3'
_refine_ls_weighting_scheme calc
_refine_ls_wR_factor_gt 0.1638
_refine_ls_wR_factor_ref 0.1784
_reflns_Friedel_coverage 0.625
_reflns_Friedel_fraction_full 0.810
_reflns_Friedel_fraction_max 0.704
_reflns_number_gt 23843
_reflns_number_total 34411
_reflns_threshold_expression 'I > 2\s(I)'
_cod_data_source_file d5dt02399h4.cif
_cod_data_source_block Co_1P2_Br2
_cod_depositor_comments 'Adding full bibliography for 7719815--7719833.cif.'
_cod_database_code 7719823
_shelx_shelxl_version_number 2019/3
_shelx_space_group_comment
;
The symmetry employed for this shelxl refinement is uniquely defined
by the following loop, which should always be used as a source of
symmetry information in preference to the above space-group names.
They are only intended as comments.
;

loop_
_space_group_symop_operation_xyz
'x, y, z'
'-x, -y, z'
'-x+1/2, y+1/2, -z'
'x+1/2, -y+1/2, -z'

loop_
_atom_site_label
_atom_site_type_symbol
_atom_site_fract_x
_atom_site_fract_y
_atom_site_fract_z
_atom_site_U_iso_or_equiv
_atom_site_adp_type
_atom_site_occupancy
_atom_site_site_symmetry_order
_atom_site_calc_flag
_atom_site_refinement_flags_posn
_atom_site_refinement_flags_adp
_atom_site_refinement_flags_occupancy
_atom_site_disorder_assembly
_atom_site_disorder_group
Co_1 Co 0.04657(2) 0.14382(6) 0.2368(3) 0.0587(5) Uani 1 1 d . . . . .
Br1_1 Br 0.03424(2) 0.17879(7) 0.4729(3) 0.1215(8) Uani 1 1 d . . . . .
Br2_1 Br 0.05752(2) 0.20352(5) 0.0603(3) 0.1027(6) Uani 1 1 d . . . . .
O1O1_1 O 0.07855(8) 0.0330(2) 0.3333(13) 0.080(3) Uani 1 1 d . . . . .
C2O1_1 C 0.06457(12) 0.0533(4) 0.3371(15) 0.056(3) Uani 1 1 d . . . . .
N3O1_1 N 0.06396(9) 0.0978(3) 0.2941(11) 0.050(2) Uani 1 1 d . . . . .
C4O1_1 C 0.07985(10) 0.1139(4) 0.2541(15) 0.054(3) Uani 1 1 d . . . . .
H4O1_1 H 0.080068 0.127275 0.140832 0.065 Uiso 1 1 calc R U . . .
C5O1_1 C 0.08823(13) 0.0660(4) 0.255(2) 0.080(4) Uani 1 1 d . . . . .
H5OA_1 H 0.090440 0.055802 0.141351 0.095 Uiso 1 1 calc R U . . .
H5OB_1 H 0.097680 0.068750 0.315804 0.095 Uiso 1 1 calc R U . . .
C1B1_1 C 0.08568(11) 0.1507(3) 0.3745(15) 0.054(3) Uani 1 1 d . . . . .
C2B1_1 C 0.09866(12) 0.1755(4) 0.3341(17) 0.064(3) Uani 1 1 d . . . . .
H2B1_1 H 0.102845 0.171386 0.228328 0.077 Uiso 1 1 calc R U . . .
C3B1_1 C 0.10563(14) 0.2061(4) 0.444(2) 0.079(4) Uani 1 1 d . . . . .
H3B1_1 H 0.114553 0.221652 0.413663 0.094 Uiso 1 1 calc R U . . .
C4B1_1 C 0.09928(16) 0.2138(4) 0.599(2) 0.080(4) Uani 1 1 d . . . . .
H4B1_1 H 0.103929 0.234311 0.675254 0.096 Uiso 1 1 calc R U . . .
C5B1_1 C 0.08607(15) 0.1908(4) 0.6410(18) 0.077(4) Uani 1 1 d . . . . .
H5B1_1 H 0.081542 0.196856 0.743892 0.092 Uiso 1 1 calc R U . . .
C6B1_1 C 0.07948(13) 0.1589(4) 0.5319(15) 0.058(3) Uani 1 1 d . . . . .
H6B1_1 H 0.070757 0.142552 0.563717 0.070 Uiso 1 1 calc R U . . .
C11_1 C 0.05222(7) 0.02326(17) 0.3992(8) 0.071(4) Uani 1 1 d G . . . .
C21_1 C 0.04079(8) 0.04849(19) 0.4818(9) 0.080(4) Uani 1 1 d G . . . .
H21_1 H 0.041323 0.081800 0.489369 0.096 Uiso 1 1 calc R U . . .
C31_1 C 0.02858(7) 0.0242(3) 0.5532(9) 0.113(6) Uani 1 1 d G . . . .
H31_1 H 0.021044 0.041446 0.607838 0.136 Uiso 1 1 calc R U . . .
C41_1 C 0.02753(7) -0.0262(3) 0.5433(7) 0.150(10) Uani 1 1 d G . . . .
C51_1 C 0.03918(6) -0.05227(19) 0.4589(6) 0.131(9) Uani 1 1 d G . . . .
C61_1 C 0.05166(6) -0.02708(17) 0.3862(7) 0.094(5) Uani 1 1 d G . . . .
C71_1 C 0.01512(8) -0.0525(4) 0.6153(9) 0.214(15) Uani 1 1 d G . . . .
H71_1 H 0.007470 -0.035891 0.670495 0.257 Uiso 1 1 calc R U . . .
C81_1 C 0.01434(10) -0.1013(4) 0.6042(10) 0.26(2) Uani 1 1 d G . . . .
H81_1 H 0.006170 -0.117340 0.651984 0.312 Uiso 1 1 calc R U . . .
C91_1 C 0.02590(10) -0.1286(3) 0.5201(10) 0.204(17) Uani 1 1 d G . . . .
C101_1 C 0.03837(8) -0.10341(19) 0.4473(8) 0.131(9) Uani 1 1 d G . . . .
C111_1 C 0.02534(13) -0.1789(3) 0.5070(13) 0.30(3) Uani 1 1 d G . . . .
H111_1 H 0.017268 -0.195626 0.553982 0.356 Uiso 1 1 calc R U . . .
C121_1 C 0.03677(14) -0.20417(19) 0.4244(15) 0.29(3) Uani 1 1 d G . . . .
H121_1 H 0.036239 -0.237479 0.416870 0.350 Uiso 1 1 calc R U . . .
C131_1 C 0.04898(13) -0.17985(17) 0.3531(14) 0.29(2) Uani 1 1 d G . . . .
H131_1 H 0.056513 -0.197127 0.298389 0.349 Uiso 1 1 calc R U . . .
C141_1 C 0.05003(10) -0.12952(17) 0.3629(11) 0.204(16) Uani 1 1 d G . . . .
C151_1 C 0.06244(9) -0.1032(2) 0.2909(12) 0.202(15) Uani 1 1 d G . . . .
H151_1 H 0.070092 -0.119790 0.235739 0.242 Uiso 1 1 calc R U . . .
C161_1 C 0.06322(7) -0.0543(2) 0.3020(10) 0.133(9) Uani 1 1 d G . . . .
H161_1 H 0.071392 -0.038335 0.254241 0.159 Uiso 1 1 calc R U . . .
O1O2_1 O 0.01751(9) 0.0412(3) 0.0126(13) 0.082(3) Uani 1 1 d . . . . .
C2O2_1 C 0.03079(13) 0.0644(4) 0.0360(17) 0.066(3) Uani 1 1 d . . . . .
N3O2_1 N 0.03021(10) 0.1029(3) 0.1280(13) 0.060(2) Uani 1 1 d . . . . .
C4O2_1 C 0.01414(11) 0.1119(4) 0.1652(17) 0.061(3) Uani 1 1 d . . . . .
H4O2_1 H 0.012938 0.117412 0.285500 0.073 Uiso 1 1 calc R U . . .
C5O2_1 C 0.00699(14) 0.0639(4) 0.119(2) 0.088(4) Uani 1 1 d . . . . .
H5OC_1 H 0.005229 0.044621 0.218311 0.105 Uiso 1 1 calc R U . . .
H5OD_1 H -0.002586 0.068724 0.062038 0.105 Uiso 1 1 calc R U . . .
C1B2_1 C 0.00755(12) 0.1534(4) 0.0716(15) 0.059(3) Uani 1 1 d . . . . .
C2B2_1 C -0.00675(13) 0.1681(4) 0.1114(16) 0.064(3) Uani 1 1 d . . . . .
H2B2_1 H -0.011775 0.153709 0.200646 0.077 Uiso 1 1 calc R U . . .
C3B2_1 C -0.01407(14) 0.2047(4) 0.0192(19) 0.074(4) Uani 1 1 d . . . . .
H3B2_1 H -0.023814 0.214410 0.047757 0.089 Uiso 1 1 calc R U . . .
C4B2_1 C -0.00687(15) 0.2255(5) -0.109(2) 0.087(4) Uani 1 1 d . . . . .
H4B2_1 H -0.011814 0.248995 -0.171157 0.104 Uiso 1 1 calc R U . . .
C5B2_1 C 0.00756(16) 0.2128(6) -0.152(2) 0.120(7) Uani 1 1 d . . . . .
H5B2_1 H 0.012660 0.228767 -0.236834 0.144 Uiso 1 1 calc R U . . .
C6B2_1 C 0.01448(15) 0.1755(5) -0.064(2) 0.104(5) Uani 1 1 d . . . . .
H6B2_1 H 0.024021 0.165115 -0.097337 0.124 Uiso 1 1 calc R U . . .
C12_1 C 0.04426(6) 0.04346(14) -0.0431(7) 0.059(3) Uani 1 1 d G . . . .
C22_1 C 0.05511(7) 0.07654(13) -0.0963(8) 0.077(4) Uani 1 1 d G . . . .
H22_1 H 0.053471 0.109224 -0.080177 0.093 Uiso 1 1 calc R U . . .
C32_1 C 0.06841(7) 0.06099(15) -0.1735(8) 0.086(5) Uani 1 1 d G . . . .
H32_1 H 0.075548 0.083447 -0.208307 0.103 Uiso 1 1 calc R U . . .
C42_1 C 0.07115(5) 0.01178(16) -0.1992(6) 0.081(4) Uani 1 1 d G . . . .
C52_1 C 0.06009(4) -0.02234(13) -0.1451(4) 0.073(4) Uani 1 1 d G . . . .
C62_1 C 0.04649(5) -0.00612(14) -0.0661(6) 0.065(3) Uani 1 1 d G . . . .
C72_1 C 0.08471(6) -0.0056(2) -0.2783(8) 0.101(5) Uani 1 1 d G . . . .
H72_1 H 0.091989 0.016237 -0.314018 0.121 Uiso 1 1 calc R U . . .
C82_1 C 0.08712(6) -0.0535(2) -0.3019(8) 0.113(6) Uani 1 1 d G . . . .
H82_1 H 0.096005 -0.063692 -0.353441 0.136 Uiso 1 1 calc R U . . .
C92_1 C 0.07620(6) -0.08875(19) -0.2488(7) 0.102(5) Uani 1 1 d G . . . .
C102_1 C 0.06261(5) -0.07253(14) -0.1698(5) 0.083(4) Uani 1 1 d G . . . .
C112_1 C 0.07843(7) -0.1383(2) -0.2718(9) 0.136(8) Uani 1 1 d G . . . .
H112_1 H 0.087240 -0.149199 -0.323075 0.163 Uiso 1 1 calc R U . . .
C122_1 C 0.06757(9) -0.17140(16) -0.2186(10) 0.139(8) Uani 1 1 d G . . . .
H122_1 H 0.069213 -0.204090 -0.234750 0.167 Uiso 1 1 calc R U . . .
C132_1 C 0.05428(8) -0.15585(13) -0.1414(9) 0.103(5) Uani 1 1 d G . . . .
H132_1 H 0.047139 -0.178302 -0.106596 0.124 Uiso 1 1 calc R U . . .
C142_1 C 0.05154(6) -0.10664(13) -0.1157(7) 0.080(4) Uani 1 1 d G . . . .
C152_1 C 0.03798(6) -0.08922(16) -0.0366(8) 0.085(4) Uani 1 1 d G . . . .
H152_1 H 0.030699 -0.111099 -0.000901 0.103 Uiso 1 1 calc R U . . .
C162_1 C 0.03557(5) -0.04131(17) -0.0130(8) 0.079(4) Uani 1 1 d G . . . .
H162_1 H 0.026682 -0.031171 0.038533 0.094 Uiso 1 1 calc R U . . .
Co_2 Co 0.05416(2) 0.63834(5) 0.6537(2) 0.0558(4) Uani 1 1 d . . . . .
Br1_2 Br 0.06403(2) 0.66624(5) 0.3930(2) 0.0917(5) Uani 1 1 d . . . . .
Br2_2 Br 0.04535(2) 0.70236(4) 0.8271(2) 0.0888(5) Uani 1 1 d . . . . .
O1O1_2 O 0.01942(7) 0.5318(2) 0.6181(11) 0.063(2) Uani 1 1 d . . . . .
C2O1_2 C 0.03362(11) 0.5491(4) 0.6005(17) 0.060(3) Uani 1 1 d . . . . .
N3O1_2 N 0.03560(9) 0.5941(3) 0.6314(11) 0.050(2) Uani 1 1 d . . . . .
C4O1_2 C 0.02037(10) 0.6143(3) 0.6728(15) 0.052(3) Uani 1 1 d . . . . .
H4O1_2 H 0.021041 0.630542 0.781347 0.063 Uiso 1 1 calc R U . . .
C5O1_2 C 0.01070(13) 0.5691(4) 0.6936(17) 0.069(3) Uani 1 1 d . . . . .
H5OA_2 H 0.008919 0.562328 0.810992 0.083 Uiso 1 1 calc R U . . .
H5OB_2 H 0.001022 0.572729 0.637654 0.083 Uiso 1 1 calc R U . . .
C1B1_2 C 0.01461(12) 0.6495(3) 0.5472(17) 0.058(3) Uani 1 1 d . . . . .
C2B1_2 C 0.00198(11) 0.6772(4) 0.5922(16) 0.060(3) Uani 1 1 d . . . . .
H2B1_2 H -0.002383 0.673908 0.697452 0.072 Uiso 1 1 calc R U . . .
C3B1_2 C -0.00389(14) 0.7096(4) 0.478(2) 0.076(4) Uani 1 1 d . . . . .
H3B1_2 H -0.012318 0.727821 0.506427 0.091 Uiso 1 1 calc R U . . .
C4B1_2 C 0.00237(14) 0.7151(4) 0.3258(19) 0.071(4) Uani 1 1 d . . . . .
H4B1_2 H -0.001688 0.737477 0.251967 0.086 Uiso 1 1 calc R U . . .
C5B1_2 C 0.01458(14) 0.6884(5) 0.2783(17) 0.075(3) Uani 1 1 d . . . . .
H5B1_2 H 0.018769 0.691842 0.172328 0.090 Uiso 1 1 calc R U . . .
C6B1_2 C 0.02065(13) 0.6557(4) 0.3932(16) 0.063(3) Uani 1 1 d . . . . .
H6B1_2 H 0.029073 0.637622 0.362745 0.076 Uiso 1 1 calc R U . . .
C11_2 C 0.04580(5) 0.51487(11) 0.5492(7) 0.054(3) Uani 1 1 d G . . . .
C21_2 C 0.05764(6) 0.53502(11) 0.4573(7) 0.060(3) Uani 1 1 d G . . . .
H21_2 H 0.057744 0.567914 0.436774 0.072 Uiso 1 1 calc R U . . .
C31_2 C 0.06933(5) 0.50624(14) 0.3961(6) 0.064(3) Uani 1 1 d G . . . .
H31_2 H 0.077150 0.520157 0.335044 0.076 Uiso 1 1 calc R U . . .
C41_2 C 0.06942(4) 0.45644(14) 0.4255(5) 0.057(3) Uani 1 1 d G . . . .
C51_2 C 0.05733(3) 0.43551(11) 0.5195(4) 0.059(3) Uani 1 1 d G . . . .
C61_2 C 0.04540(4) 0.46525(12) 0.5818(5) 0.056(3) Uani 1 1 d G . . . .
C71_2 C 0.08127(5) 0.42559(18) 0.3644(7) 0.083(4) Uani 1 1 d G . . . .
H71_2 H 0.089190 0.438808 0.303157 0.100 Uiso 1 1 calc R U . . .
C81_2 C 0.08112(5) 0.37737(17) 0.3946(7) 0.087(4) Uani 1 1 d G . . . .
H81_2 H 0.088942 0.358368 0.353406 0.104 Uiso 1 1 calc R U . . .
C91_2 C 0.06911(5) 0.35527(13) 0.4887(6) 0.066(3) Uani 1 1 d G . . . .
C101_2 C 0.05718(4) 0.38501(11) 0.5510(5) 0.066(3) Uani 1 1 d G . . . .
C111_2 C 0.06871(7) 0.30565(13) 0.5213(8) 0.094(5) Uani 1 1 d G . . . .
H111_2 H 0.076424 0.286030 0.481265 0.113 Uiso 1 1 calc R U . . .
C121_2 C 0.05687(7) 0.28550(11) 0.6132(8) 0.101(5) Uani 1 1 d G . . . .
H121_2 H 0.056767 0.252608 0.633724 0.121 Uiso 1 1 calc R U . . .
C131_2 C 0.04518(7) 0.31429(13) 0.6744(7) 0.092(5) Uani 1 1 d G . . . .
H131_2 H 0.037356 0.300364 0.735435 0.110 Uiso 1 1 calc R U . . .
C141_2 C 0.04509(5) 0.36408(12) 0.6450(6) 0.071(3) Uani 1 1 d G . . . .
C151_2 C 0.03324(5) 0.39494(16) 0.7061(7) 0.066(3) Uani 1 1 d G . . . .
H151_2 H 0.025315 0.381714 0.767323 0.079 Uiso 1 1 calc R U . . .
C161_2 C 0.03339(4) 0.44315(16) 0.6759(6) 0.064(3) Uani 1 1 d G . . . .
H161_2 H 0.025567 0.462153 0.717091 0.077 Uiso 1 1 calc R U . . .
O1O2_2 O 0.08581(8) 0.5422(2) 0.8722(11) 0.066(2) Uani 1 1 d . . . . .
C2O2_2 C 0.07222(11) 0.5633(3) 0.8521(14) 0.052(3) Uani 1 1 d . . . . .
N3O2_2 N 0.07154(9) 0.5998(3) 0.7555(12) 0.055(2) Uani 1 1 d . . . . .
C4O2_2 C 0.08736(11) 0.6094(4) 0.6986(17) 0.063(3) Uani 1 1 d . . . . .
H4O2_2 H 0.087640 0.614556 0.577431 0.075 Uiso 1 1 calc R U . . .
C5O2_2 C 0.09564(12) 0.5636(4) 0.7449(18) 0.075(4) Uani 1 1 d . . . . .
H5OC_2 H 0.096682 0.542521 0.648903 0.090 Uiso 1 1 calc R U . . .
H5OD_2 H 0.105605 0.570486 0.789897 0.090 Uiso 1 1 calc R U . . .
C1B2_2 C 0.09376(12) 0.6533(4) 0.7909(18) 0.065(3) Uani 1 1 d . . . . .
C2B2_2 C 0.10799(15) 0.6678(5) 0.743(2) 0.095(5) Uani 1 1 d . . . . .
H2B2_2 H 0.113144 0.652323 0.657038 0.114 Uiso 1 1 calc R U . . .
C3B2_2 C 0.11459(18) 0.7076(6) 0.829(3) 0.113(6) Uani 1 1 d . . . . .
H3B2_2 H 0.124192 0.718079 0.798471 0.136 Uiso 1 1 calc R U . . .
C4B2_2 C 0.1069(2) 0.7311(5) 0.959(3) 0.125(7) Uani 1 1 d . . . . .
H4B2_2 H 0.111334 0.756428 1.017185 0.150 Uiso 1 1 calc R U . . .
C5B2_2 C 0.0934(2) 0.7157(5) 0.994(2) 0.112(6) Uani 1 1 d . . . . .
H5B2_2 H 0.087922 0.732166 1.075434 0.135 Uiso 1 1 calc R U . . .
C6B2_2 C 0.08665(15) 0.6761(5) 0.918(2) 0.082(4) Uani 1 1 d . . . . .
H6B2_2 H 0.077255 0.665310 0.955237 0.098 Uiso 1 1 calc R U . . .
C12_2 C 0.05947(5) 0.54282(13) 0.9465(6) 0.050(2) Uani 1 1 d G . . . .
C22_2 C 0.04861(6) 0.57612(12) 0.9979(7) 0.064(3) Uani 1 1 d G . . . .
H22_2 H 0.049942 0.608529 0.973577 0.077 Uiso 1 1 calc R U . . .
C32_2 C 0.03578(5) 0.56120(13) 1.0854(7) 0.067(3) Uani 1 1 d G . . . .
H32_2 H 0.028630 0.583789 1.118878 0.080 Uiso 1 1 calc R U . . .
C42_2 C 0.03352(4) 0.51241(14) 1.1236(5) 0.058(3) Uani 1 1 d G . . . .
C52_2 C 0.04459(3) 0.47807(12) 1.0714(4) 0.057(3) Uani 1 1 d G . . . .
C62_2 C 0.05771(4) 0.49365(12) 0.9817(5) 0.048(2) Uani 1 1 d G . . . .
C72_2 C 0.02044(4) 0.4956(2) 1.2136(7) 0.090(4) Uani 1 1 d G . . . .
H72_2 H 0.013168 0.517664 1.248174 0.108 Uiso 1 1 calc R U . . .
C82_2 C 0.01850(5) 0.4481(2) 1.2492(7) 0.088(4) Uani 1 1 d G . . . .
H82_2 H 0.009919 0.438408 1.307576 0.105 Uiso 1 1 calc R U . . .
C92_2 C 0.02944(5) 0.41273(17) 1.1983(6) 0.077(4) Uani 1 1 d G . . . .
C102_2 C 0.04256(4) 0.42831(12) 1.1087(4) 0.062(3) Uani 1 1 d G . . . .
C112_2 C 0.02768(6) 0.36356(18) 1.2336(7) 0.106(5) Uani 1 1 d G . . . .
H112_2 H 0.019185 0.353102 1.291864 0.127 Uiso 1 1 calc R U . . .
C122_2 C 0.03854(7) 0.33026(14) 1.1822(8) 0.097(5) Uani 1 1 d G . . . .
H122_2 H 0.037214 0.297853 1.206499 0.117 Uiso 1 1 calc R U . . .
C132_2 C 0.05138(7) 0.34518(11) 1.0946(8) 0.078(4) Uani 1 1 d G . . . .
H132_2 H 0.058522 0.322592 1.061170 0.094 Uiso 1 1 calc R U . . .
C142_2 C 0.05363(5) 0.39397(11) 1.0565(6) 0.065(3) Uani 1 1 d G . . . .
C152_2 C 0.06671(5) 0.41074(14) 0.9665(7) 0.072(3) Uani 1 1 d G . . . .
H152_2 H 0.073986 0.388715 0.931898 0.086 Uiso 1 1 calc R U . . .
C162_2 C 0.06866(4) 0.45825(15) 0.9309(6) 0.065(3) Uani 1 1 d G . . . .
H162_2 H 0.077237 0.467980 0.872505 0.078 Uiso 1 1 calc R U . . .
Co_3 Co 0.14731(2) -0.13446(6) 0.1857(3) 0.0742(6) Uani 1 1 d . . . . .
Br1_3 Br 0.13842(2) -0.16758(7) -0.0734(3) 0.1272(8) Uani 1 1 d . . . . .
Br2_3 Br 0.15544(2) -0.19474(5) 0.3727(3) 0.1125(7) Uani 1 1 d . . . . .
O1O1_3 O 0.18120(8) -0.0271(3) 0.1260(12) 0.073(2) Uani 1 1 d . . . . .
C2O1_3 C 0.16689(12) -0.0448(4) 0.1131(15) 0.059(3) Uani 1 1 d . . . . .
N3O1_3 N 0.16551(10) -0.0894(3) 0.1592(13) 0.060(2) Uani 1 1 d . . . . .
C4O1_3 C 0.18063(13) -0.1079(4) 0.2049(15) 0.062(3) Uani 1 1 d . . . . .
H4O1_3 H 0.180132 -0.122316 0.316585 0.074 Uiso 1 1 calc R U . . .
C5O1_3 C 0.19036(13) -0.0625(4) 0.2121(17) 0.070(3) Uani 1 1 d . . . . .
H5OA_3 H 0.192277 -0.052995 0.326896 0.084 Uiso 1 1 calc R U . . .
H5OB_3 H 0.199963 -0.067329 0.155580 0.084 Uiso 1 1 calc R U . . .
C1B1_3 C 0.18654(12) -0.1453(4) 0.0811(17) 0.063(3) Uani 1 1 d . . . . .
C2B1_3 C 0.19813(13) -0.1747(4) 0.1299(16) 0.065(3) Uani 1 1 d . . . . .
H2B1_3 H 0.201974 -0.171889 0.237704 0.079 Uiso 1 1 calc R U . . .
C3B1_3 C 0.20435(14) -0.2089(4) 0.022(2) 0.077(4) Uani 1 1 d . . . . .
H3B1_3 H 0.212241 -0.228675 0.056294 0.093 Uiso 1 1 calc R U . . .
C4B1_3 C 0.19849(14) -0.2125(4) -0.137(2) 0.079(4) Uani 1 1 d . . . . .
H4B1_3 H 0.202632 -0.234101 -0.212848 0.095 Uiso 1 1 calc R U . . .
C5B1_3 C 0.18656(15) -0.1842(4) -0.1830(19) 0.081(4) Uani 1 1 d . . . . .
H5B1_3 H 0.182333 -0.188137 -0.288616 0.097 Uiso 1 1 calc R U . . .
C6B1_3 C 0.18067(14) -0.1502(4) -0.0781(18) 0.075(4) Uani 1 1 d . . . . .
H6B1_3 H 0.172775 -0.130539 -0.113607 0.090 Uiso 1 1 calc R U . . .
C11_3 C 0.15517(6) -0.01192(14) 0.0550(7) 0.060(3) Uani 1 1 d G . . . .
C21_3 C 0.14363(7) -0.03431(14) -0.0354(8) 0.071(3) Uani 1 1 d G . . . .
H21_3 H 0.143977 -0.067318 -0.053148 0.085 Uiso 1 1 calc R U . . .
C31_3 C 0.13158(6) -0.00758(18) -0.0993(7) 0.075(4) Uani 1 1 d G . . . .
H31_3 H 0.123972 -0.022978 -0.159291 0.091 Uiso 1 1 calc R U . . .
C41_3 C 0.13080(5) 0.04235(18) -0.0740(6) 0.082(4) Uani 1 1 d G . . . .
C51_3 C 0.14257(4) 0.06555(14) 0.0184(5) 0.065(3) Uani 1 1 d G . . . .
C61_3 C 0.15488(4) 0.03792(14) 0.0834(6) 0.066(3) Uani 1 1 d G . . . .
C71_3 C 0.11856(5) 0.0711(2) -0.1379(8) 0.109(6) Uani 1 1 d G . . . .
H71_3 H 0.110844 0.056398 -0.198246 0.131 Uiso 1 1 calc R U . . .
C81_3 C 0.11805(6) 0.1195(2) -0.1119(9) 0.111(6) Uani 1 1 d G . . . .
H81_3 H 0.109986 0.137122 -0.154766 0.133 Uiso 1 1 calc R U . . .
C91_3 C 0.12973(6) 0.14387(17) -0.0194(7) 0.097(5) Uani 1 1 d G . . . .
C101_3 C 0.14204(5) 0.11624(14) 0.0457(6) 0.076(4) Uani 1 1 d G . . . .
C111_3 C 0.12944(8) 0.19371(17) 0.0091(10) 0.119(7) Uani 1 1 d G . . . .
H111_3 H 0.121475 0.211966 -0.032743 0.142 Uiso 1 1 calc R U . . .
C121_3 C 0.14098(9) 0.21609(14) 0.0994(10) 0.134(8) Uani 1 1 d G . . . .
H121_3 H 0.140628 0.249105 0.117196 0.161 Uiso 1 1 calc R U . . .
C131_3 C 0.15303(8) 0.18937(14) 0.1633(9) 0.106(5) Uani 1 1 d G . . . .
H131_3 H 0.160638 0.204767 0.223319 0.127 Uiso 1 1 calc R U . . .
C141_3 C 0.15380(6) 0.13944(14) 0.1381(7) 0.085(4) Uani 1 1 d G . . . .
C151_3 C 0.16604(5) 0.11067(18) 0.2020(8) 0.086(4) Uani 1 1 d G . . . .
H151_3 H 0.173761 0.125389 0.262292 0.103 Uiso 1 1 calc R U . . .
C161_3 C 0.16656(5) 0.06228(18) 0.1759(7) 0.076(4) Uani 1 1 d G . . . .
H161_3 H 0.174618 0.044665 0.218839 0.092 Uiso 1 1 calc R U . . .
O1O2_3 O 0.11494(8) -0.0372(2) 0.3776(12) 0.073(2) Uani 1 1 d . . . . .
C2O2_3 C 0.12877(11) -0.0564(3) 0.3676(14) 0.052(3) Uani 1 1 d . . . . .
N3O2_3 N 0.12954(9) -0.0940(3) 0.2723(12) 0.054(2) Uani 1 1 d . . . . .
C4O2_3 C 0.11436(12) -0.1081(4) 0.2206(19) 0.073(4) Uani 1 1 d . . . . .
H4O2_3 H 0.114061 -0.115359 0.100752 0.087 Uiso 1 1 calc R U . . .
C5O2_3 C 0.10577(12) -0.0615(4) 0.2594(19) 0.073(4) Uani 1 1 d . . . . .
H5OC_3 H 0.104497 -0.042357 0.159025 0.088 Uiso 1 1 calc R U . . .
H5OD_3 H 0.095863 -0.068506 0.305898 0.088 Uiso 1 1 calc R U . . .
C1B2_3 C 0.10844(14) -0.1513(4) 0.326(2) 0.088(5) Uani 1 1 d . . . . .
C2B2_3 C 0.0959(2) -0.1758(6) 0.262(3) 0.148(9) Uani 1 1 d . . . . .
H2B2_3 H 0.091750 -0.167289 0.159632 0.177 Uiso 1 1 calc R U . . .
C3B2_3 C 0.0894(3) -0.2162(9) 0.362(4) 0.181(17) Uani 1 1 d . . . . .
H3B2_3 H 0.080979 -0.233876 0.329346 0.217 Uiso 1 1 calc R U . . .
C4B2_3 C 0.0972(3) -0.2244(9) 0.509(5) 0.20(2) Uani 1 1 d . . . . .
H4B2_3 H 0.093387 -0.248629 0.576933 0.243 Uiso 1 1 calc R U . . .
C5B2_3 C 0.1091(2) -0.2026(7) 0.563(4) 0.160(11) Uani 1 1 d . . . . .
H5B2_3 H 0.113795 -0.212075 0.662146 0.192 Uiso 1 1 calc R U . . .
C6B2_3 C 0.11472(18) -0.1650(5) 0.471(3) 0.125(8) Uani 1 1 d . . . . .
H6B2_3 H 0.123149 -0.148478 0.510440 0.150 Uiso 1 1 calc R U . . .
C12_3 C 0.14079(5) -0.03448(13) 0.4593(7) 0.056(3) Uani 1 1 d G . . . .
C22_3 C 0.15198(6) -0.06594(12) 0.5159(8) 0.061(3) Uani 1 1 d G . . . .
H22_3 H 0.151014 -0.098734 0.496131 0.073 Uiso 1 1 calc R U . . .
C32_3 C 0.16460(6) -0.04862(14) 0.6019(8) 0.081(4) Uani 1 1 d G . . . .
H32_3 H 0.171965 -0.070001 0.638872 0.097 Uiso 1 1 calc R U . . .
C42_3 C 0.16630(4) 0.00080(15) 0.6332(6) 0.076(4) Uani 1 1 d G . . . .
C52_3 C 0.15489(4) 0.03326(12) 0.5757(4) 0.057(3) Uani 1 1 d G . . . .
C62_3 C 0.14200(4) 0.01522(12) 0.4877(5) 0.058(3) Uani 1 1 d G . . . .
C72_3 C 0.17914(5) 0.0200(2) 0.7214(8) 0.100(5) Uani 1 1 d G . . . .
H72_3 H 0.186634 -0.000774 0.759442 0.120 Uiso 1 1 calc R U . . .
C82_3 C 0.18055(5) 0.0681(2) 0.7504(8) 0.120(7) Uani 1 1 d G . . . .
H82_3 H 0.188990 0.079420 0.807776 0.144 Uiso 1 1 calc R U . . .
C92_3 C 0.16926(5) 0.10165(17) 0.6940(7) 0.097(5) Uani 1 1 d G . . . .
C102_3 C 0.15637(4) 0.08361(13) 0.6060(5) 0.068(3) Uani 1 1 d G . . . .
C112_3 C 0.17047(7) 0.15135(18) 0.7224(8) 0.109(6) Uani 1 1 d G . . . .
H112_3 H 0.178816 0.163406 0.779545 0.130 Uiso 1 1 calc R U . . .
C122_3 C 0.15928(8) 0.18281(14) 0.6658(9) 0.128(7) Uani 1 1 d G . . . .
H122_3 H 0.160244 0.215606 0.685570 0.154 Uiso 1 1 calc R U . . .
C132_3 C 0.14666(7) 0.16549(12) 0.5798(9) 0.099(5) Uani 1 1 d G . . . .
H132_3 H 0.139292 0.186871 0.542827 0.119 Uiso 1 1 calc R U . . .
C142_3 C 0.14496(5) 0.11608(12) 0.5485(6) 0.073(3) Uani 1 1 d G . . . .
C152_3 C 0.13211(5) 0.09685(15) 0.4603(8) 0.070(3) Uani 1 1 d G . . . .
H152_3 H 0.124621 0.117644 0.422264 0.084 Uiso 1 1 calc R U . . .
C162_3 C 0.13070(5) 0.04878(15) 0.4313(7) 0.071(3) Uani 1 1 d G . . . .
H162_3 H 0.122266 0.037453 0.373921 0.085 Uiso 1 1 calc R U . . .
Co_4 Co 0.15147(2) 0.35906(5) 0.7257(2) 0.0535(4) Uani 1 1 d . . . . .
Br1_4 Br 0.16465(2) 0.31380(5) 0.9297(2) 0.0838(4) Uani 1 1 d . . . . .
Br2_4 Br 0.13934(2) 0.30649(4) 0.5314(2) 0.0825(4) Uani 1 1 d . . . . .
O1O1_4 O 0.12232(8) 0.4703(3) 0.8831(13) 0.075(2) Uani 1 1 d . . . . .
C2O1_4 C 0.13564(11) 0.4479(4) 0.8758(15) 0.053(3) Uani 1 1 d . . . . .
N3O1_4 N 0.13544(8) 0.4050(3) 0.8120(12) 0.051(2) Uani 1 1 d . . . . .
C4O1_4 C 0.11920(11) 0.3933(4) 0.7733(16) 0.057(3) Uani 1 1 d . . . . .
H4O1_4 H 0.118387 0.383066 0.656357 0.068 Uiso 1 1 calc R U . . .
C5O1_4 C 0.11155(13) 0.4417(4) 0.794(2) 0.084(4) Uani 1 1 d . . . . .
H5OA_4 H 0.109260 0.455821 0.686340 0.101 Uiso 1 1 calc R U . . .
H5OB_4 H 0.102235 0.438531 0.857545 0.101 Uiso 1 1 calc R U . . .
C1B1_4 C 0.11267(10) 0.3541(3) 0.8860(14) 0.048(2) Uani 1 1 d . . . . .
C2B1_4 C 0.09932(12) 0.3332(4) 0.8375(16) 0.062(3) Uani 1 1 d . . . . .
H2B1_4 H 0.094868 0.341822 0.736462 0.074 Uiso 1 1 calc R U . . .
C3B1_4 C 0.09252(13) 0.2995(4) 0.9378(18) 0.068(3) Uani 1 1 d . . . . .
H3B1_4 H 0.083985 0.283561 0.898041 0.082 Uiso 1 1 calc R U . . .
C4B1_4 C 0.09762(14) 0.2887(4) 1.0884(17) 0.069(3) Uani 1 1 d . . . . .
H4B1_4 H 0.092482 0.267594 1.158546 0.083 Uiso 1 1 calc R U . . .
C5B1_4 C 0.11112(14) 0.3106(4) 1.1365(16) 0.070(3) Uani 1 1 d . . . . .
H5B1_4 H 0.115363 0.302256 1.238911 0.084 Uiso 1 1 calc R U . . .
C6B1_4 C 0.11850(12) 0.3443(4) 1.0386(16) 0.063(3) Uani 1 1 d . . . . .
H6B1_4 H 0.127195 0.359652 1.076582 0.075 Uiso 1 1 calc R U . . .
C11_4 C 0.14891(5) 0.47238(14) 0.9471(7) 0.053(3) Uani 1 1 d G . . . .
C21_4 C 0.15989(6) 0.44183(12) 1.0139(7) 0.063(3) Uani 1 1 d G . . . .
H21_4 H 0.158491 0.408731 1.009138 0.075 Uiso 1 1 calc R U . . .
C31_4 C 0.17293(6) 0.46052(14) 1.0878(7) 0.076(4) Uani 1 1 d G . . . .
H31_4 H 0.180151 0.439734 1.131785 0.091 Uiso 1 1 calc R U . . .
C41_4 C 0.17529(4) 0.51042(15) 1.0964(5) 0.064(3) Uani 1 1 d G . . . .
C51_4 C 0.16410(4) 0.54196(12) 1.0283(4) 0.061(3) Uani 1 1 d G . . . .
C61_4 C 0.15077(4) 0.52252(13) 0.9528(6) 0.060(3) Uani 1 1 d G . . . .
C71_4 C 0.18859(5) 0.5310(2) 1.1715(7) 0.087(4) Uani 1 1 d G . . . .
H71_4 H 0.195946 0.510867 1.216264 0.104 Uiso 1 1 calc R U . . .
C81_4 C 0.19064(5) 0.5796(2) 1.1785(7) 0.090(5) Uani 1 1 d G . . . .
H81_4 H 0.199357 0.591809 1.227895 0.108 Uiso 1 1 calc R U . . .
C91_4 C 0.17958(5) 0.61222(16) 1.1110(6) 0.081(4) Uani 1 1 d G . . . .
C101_4 C 0.16625(4) 0.59278(13) 1.0356(5) 0.073(4) Uani 1 1 d G . . . .
C111_4 C 0.18144(7) 0.66236(17) 1.1167(8) 0.107(6) Uani 1 1 d G . . . .
H111_4 H 0.190079 0.675321 1.165580 0.128 Uiso 1 1 calc R U . . .
C121_4 C 0.17046(8) 0.69291(13) 1.0499(9) 0.106(6) Uani 1 1 d G . . . .
H121_4 H 0.171857 0.726006 1.054673 0.128 Uiso 1 1 calc R U . . .
C131_4 C 0.15742(7) 0.67421(12) 0.9761(9) 0.122(7) Uani 1 1 d G . . . .
H131_4 H 0.150199 0.695005 0.932036 0.146 Uiso 1 1 calc R U . . .
C141_4 C 0.15506(6) 0.62432(12) 0.9674(7) 0.089(5) Uani 1 1 d G . . . .
C151_4 C 0.14176(5) 0.60369(16) 0.8923(8) 0.096(5) Uani 1 1 d G . . . .
H151_4 H 0.134403 0.623872 0.847549 0.116 Uiso 1 1 calc R U . . .
C161_4 C 0.13971(5) 0.55518(17) 0.8853(8) 0.096(5) Uani 1 1 d G . . . .
H161_4 H 0.130991 0.542933 0.835943 0.115 Uiso 1 1 calc R U . . .
O1O2_4 O 0.17918(8) 0.4701(3) 0.5307(13) 0.082(3) Uani 1 1 d . . . . .
C2O2_4 C 0.16599(11) 0.4457(4) 0.5466(14) 0.052(2) Uani 1 1 d . . . . .
N3O2_4 N 0.16719(9) 0.4051(3) 0.6255(12) 0.054(2) Uani 1 1 d . . . . .
C4O2_4 C 0.18329(11) 0.3963(4) 0.6624(17) 0.059(3) Uani 1 1 d . . . . .
H4O2_4 H 0.184294 0.388664 0.781472 0.071 Uiso 1 1 calc R U . . .
C5O2_4 C 0.19075(12) 0.4445(4) 0.630(2) 0.082(4) Uani 1 1 d . . . . .
H5OC_4 H 0.192876 0.461185 0.733983 0.098 Uiso 1 1 calc R U . . .
H5OD_4 H 0.200094 0.440727 0.567650 0.098 Uiso 1 1 calc R U . . .
C1B2_4 C 0.19023(11) 0.3565(4) 0.5630(14) 0.051(2) Uani 1 1 d . . . . .
C2B2_4 C 0.20381(12) 0.3358(4) 0.6160(16) 0.064(3) Uani 1 1 d . . . . .
H2B2_4 H 0.207848 0.345158 0.718360 0.077 Uiso 1 1 calc R U . . .
C3B2_4 C 0.21127(13) 0.3029(4) 0.5241(19) 0.074(4) Uani 1 1 d . . . . .
H3B2_4 H 0.220557 0.291012 0.560292 0.089 Uiso 1 1 calc R U . . .
C4B2_4 C 0.20503(16) 0.2867(5) 0.376(2) 0.084(4) Uani 1 1 d . . . . .
H4B2_4 H 0.209939 0.263168 0.313337 0.101 Uiso 1 1 calc R U . . .
C5B2_4 C 0.19163(15) 0.3056(5) 0.3207(19) 0.088(4) Uani 1 1 d . . . . .
H5B2_4 H 0.187443 0.294880 0.220743 0.106 Uiso 1 1 calc R U . . .
C6B2_4 C 0.18438(13) 0.3399(5) 0.4110(17) 0.075(4) Uani 1 1 d . . . . .
H6B2_4 H 0.175333 0.352569 0.371096 0.089 Uiso 1 1 calc R U . . .
C12_4 C 0.15259(5) 0.46819(13) 0.4752(7) 0.052(3) Uani 1 1 d G . . . .
C22_4 C 0.14181(6) 0.43558(11) 0.4169(7) 0.060(3) Uani 1 1 d G . . . .
H22_4 H 0.143541 0.402758 0.427627 0.072 Uiso 1 1 calc R U . . .
C32_4 C 0.12845(5) 0.45180(13) 0.3427(7) 0.064(3) Uani 1 1 d G . . . .
H32_4 H 0.121370 0.429650 0.304359 0.077 Uiso 1 1 calc R U . . .
C42_4 C 0.12559(4) 0.50123(13) 0.3251(5) 0.062(3) Uani 1 1 d G . . . .
C52_4 C 0.13657(4) 0.53487(11) 0.3846(4) 0.059(3) Uani 1 1 d G . . . .
C62_4 C 0.15022(4) 0.51796(12) 0.4605(5) 0.058(3) Uani 1 1 d G . . . .
C72_4 C 0.11196(4) 0.51933(18) 0.2493(7) 0.085(4) Uani 1 1 d G . . . .
H72_4 H 0.104732 0.497772 0.210182 0.102 Uiso 1 1 calc R U . . .
C82_4 C 0.10942(5) 0.56745(19) 0.2336(7) 0.088(4) Uani 1 1 d G . . . .
H82_4 H 0.100494 0.578035 0.184024 0.105 Uiso 1 1 calc R U . . .
C92_4 C 0.12026(5) 0.60218(15) 0.2922(6) 0.074(4) Uani 1 1 d G . . . .
C102_4 C 0.13391(4) 0.58527(12) 0.3681(5) 0.065(3) Uani 1 1 d G . . . .
C112_4 C 0.11789(6) 0.65195(16) 0.2774(8) 0.101(5) Uani 1 1 d G . . . .
H112_4 H 0.109044 0.663267 0.228193 0.121 Uiso 1 1 calc R U . . .
C122_4 C 0.12867(7) 0.68456(13) 0.3358(9) 0.108(6) Uani 1 1 d G . . . .
H122_4 H 0.126937 0.717381 0.325065 0.129 Uiso 1 1 calc R U . . .
C132_4 C 0.14203(7) 0.66834(11) 0.4100(8) 0.095(5) Uani 1 1 d G . . . .
H132_4 H 0.149110 0.690488 0.448315 0.114 Uiso 1 1 calc R U . . .
C142_4 C 0.14490(5) 0.61891(12) 0.4275(6) 0.081(4) Uani 1 1 d G . . . .
C152_4 C 0.15853(5) 0.60080(15) 0.5034(7) 0.073(4) Uani 1 1 d G . . . .
H152_4 H 0.165751 0.622363 0.542487 0.088 Uiso 1 1 calc R U . . .
C162_4 C 0.16106(4) 0.55269(15) 0.5191(7) 0.068(3) Uani 1 1 d G . . . .
H162_4 H 0.169986 0.542098 0.568650 0.081 Uiso 1 1 calc R U . . .
Co_5 Co 0.25492(2) 0.14574(5) 0.2090(2) 0.0539(4) Uani 1 1 d . . . . .
Br1_5 Br 0.26626(2) 0.17209(5) -0.0479(2) 0.0853(4) Uani 1 1 d . . . . .
Br2_5 Br 0.24563(2) 0.21099(4) 0.3727(2) 0.0859(5) Uani 1 1 d . . . . .
O1O1_5 O 0.22027(8) 0.0405(3) 0.1644(12) 0.070(2) Uani 1 1 d . . . . .
C2O1_5 C 0.23452(11) 0.0572(4) 0.1470(14) 0.050(2) Uani 1 1 d . . . . .
N3O1_5 N 0.23646(9) 0.1017(3) 0.1805(11) 0.049(2) Uani 1 1 d . . . . .
C4O1_5 C 0.22132(11) 0.1234(4) 0.2172(15) 0.054(3) Uani 1 1 d . . . . .
H4O1_5 H 0.221761 0.140696 0.323852 0.064 Uiso 1 1 calc R U . . .
C5O1_5 C 0.21132(12) 0.0784(4) 0.2367(19) 0.071(4) Uani 1 1 d . . . . .
H5OA_5 H 0.209195 0.071980 0.353602 0.086 Uiso 1 1 calc R U . . .
H5OB_5 H 0.201815 0.082194 0.177258 0.086 Uiso 1 1 calc R U . . .
C1B1_5 C 0.21521(10) 0.1563(3) 0.0836(14) 0.048(2) Uani 1 1 d . . . . .
C2B1_5 C 0.20204(12) 0.1818(4) 0.1110(18) 0.067(3) Uani 1 1 d . . . . .
H2B1_5 H 0.197230 0.178391 0.213808 0.080 Uiso 1 1 calc R U . . .
C3B1_5 C 0.19568(14) 0.2118(4) -0.004(2) 0.078(4) Uani 1 1 d . . . . .
H3B1_5 H 0.186712 0.228104 0.018290 0.094 Uiso 1 1 calc R U . . .
C4B1_5 C 0.20290(14) 0.2170(4) -0.152(2) 0.086(5) Uani 1 1 d . . . . .
H4B1_5 H 0.198847 0.237108 -0.233243 0.103 Uiso 1 1 calc R U . . .
C5B1_5 C 0.21617(14) 0.1929(4) -0.1831(17) 0.077(4) Uani 1 1 d . . . . .
H5B1_5 H 0.220883 0.196500 -0.286395 0.092 Uiso 1 1 calc R U . . .
C6B1_5 C 0.22252(12) 0.1640(4) -0.0660(16) 0.061(3) Uani 1 1 d . . . . .
H6B1_5 H 0.231799 0.149347 -0.086721 0.074 Uiso 1 1 calc R U . . .
C11_5 C 0.24609(5) 0.02236(11) 0.0993(7) 0.051(3) Uani 1 1 d G . . . .
C21_5 C 0.25810(6) 0.04223(11) 0.0093(7) 0.063(3) Uani 1 1 d G . . . .
H21_5 H 0.258456 0.075241 -0.008426 0.075 Uiso 1 1 calc R U . . .
C31_5 C 0.26957(5) 0.01298(13) -0.0543(6) 0.060(3) Uani 1 1 d G . . . .
H31_5 H 0.277501 0.026717 -0.114065 0.072 Uiso 1 1 calc R U . . .
C41_5 C 0.26927(4) -0.03700(13) -0.0291(5) 0.055(3) Uani 1 1 d G . . . .
C51_5 C 0.25701(3) -0.05763(11) 0.0630(4) 0.052(3) Uani 1 1 d G . . . .
C61_5 C 0.24531(4) -0.02742(12) 0.1277(5) 0.055(3) Uani 1 1 d G . . . .
C71_5 C 0.28088(5) -0.06832(17) -0.0927(7) 0.082(4) Uani 1 1 d G . . . .
H71_5 H 0.288913 -0.055293 -0.152799 0.098 Uiso 1 1 calc R U . . .
C81_5 C 0.28036(5) -0.11671(16) -0.0667(7) 0.083(4) Uani 1 1 d G . . . .
H81_5 H 0.288037 -0.136018 -0.109434 0.100 Uiso 1 1 calc R U . . .
C91_5 C 0.26817(5) -0.13852(12) 0.0254(6) 0.072(3) Uani 1 1 d G . . . .
C101_5 C 0.25647(4) -0.10831(11) 0.0902(5) 0.061(3) Uani 1 1 d G . . . .
C111_5 C 0.26739(7) -0.18831(12) 0.0538(8) 0.099(5) Uani 1 1 d G . . . .
H111_5 H 0.274953 -0.208240 0.012167 0.119 Uiso 1 1 calc R U . . .
C121_5 C 0.25538(7) -0.20818(11) 0.1438(8) 0.108(6) Uani 1 1 d G . . . .
H121_5 H 0.255022 -0.241189 0.161566 0.129 Uiso 1 1 calc R U . . .
C131_5 C 0.24391(7) -0.17893(13) 0.2075(8) 0.087(4) Uani 1 1 d G . . . .
H131_5 H 0.235980 -0.192666 0.267220 0.104 Uiso 1 1 calc R U . . .
C141_5 C 0.24421(5) -0.12895(13) 0.1823(6) 0.072(3) Uani 1 1 d G . . . .
C151_5 C 0.23260(5) -0.09763(16) 0.2459(7) 0.077(4) Uani 1 1 d G . . . .
H151_5 H 0.224567 -0.110655 0.305949 0.092 Uiso 1 1 calc R U . . .
C161_5 C 0.23312(4) -0.04924(16) 0.2199(7) 0.071(3) Uani 1 1 d G . . . .
H161_5 H 0.225442 -0.029930 0.262578 0.085 Uiso 1 1 calc R U . . .
O1O2_5 O 0.28524(7) 0.0484(2) 0.4400(11) 0.066(2) Uani 1 1 d . . . . .
C2O2_5 C 0.27168(11) 0.0699(3) 0.4176(15) 0.052(3) Uani 1 1 d . . . . .
N3O2_5 N 0.27197(9) 0.1073(3) 0.3198(11) 0.051(2) Uani 1 1 d . . . . .
C4O2_5 C 0.28816(10) 0.1174(3) 0.2741(16) 0.054(3) Uani 1 1 d . . . . .
H4O2_5 H 0.289048 0.123611 0.153842 0.065 Uiso 1 1 calc R U . . .
C5O2_5 C 0.29541(12) 0.0692(4) 0.3184(18) 0.068(3) Uani 1 1 d . . . . .
H5OC_5 H 0.296224 0.048827 0.220376 0.081 Uiso 1 1 calc R U . . .
H5OD_5 H 0.305417 0.073770 0.365753 0.081 Uiso 1 1 calc R U . . .
C1B2_5 C 0.29455(11) 0.1592(3) 0.3732(15) 0.054(3) Uani 1 1 d . . . . .
C2B2_5 C 0.30930(11) 0.1735(4) 0.3408(16) 0.062(3) Uani 1 1 d . . . . .
H2B2_5 H 0.314687 0.157539 0.257758 0.074 Uiso 1 1 calc R U . . .
C3B2_5 C 0.31629(13) 0.2100(4) 0.4256(18) 0.068(3) Uani 1 1 d . . . . .
H3B2_5 H 0.326345 0.217893 0.404392 0.082 Uiso 1 1 calc R U . . .
C4B2_5 C 0.30808(14) 0.2345(4) 0.5420(18) 0.075(4) Uani 1 1 d . . . . .
H4B2_5 H 0.312532 0.259891 0.599617 0.091 Uiso 1 1 calc R U . . .
C5B2_5 C 0.29331(14) 0.2222(4) 0.5754(17) 0.074(3) Uani 1 1 d . . . . .
H5B2_5 H 0.287749 0.239780 0.652943 0.089 Uiso 1 1 calc R U . . .
C6B2_5 C 0.28673(12) 0.1837(4) 0.4935(15) 0.064(3) Uani 1 1 d . . . . .
H6B2_5 H 0.276906 0.174474 0.520472 0.076 Uiso 1 1 calc R U . . .
C12_5 C 0.25869(5) 0.05104(12) 0.5053(6) 0.049(2) Uani 1 1 d G . . . .
C22_5 C 0.24809(6) 0.08509(11) 0.5573(7) 0.062(3) Uani 1 1 d G . . . .
H22_5 H 0.249727 0.117467 0.534727 0.074 Uiso 1 1 calc R U . . .
C32_5 C 0.23505(5) 0.07099(12) 0.6427(7) 0.071(3) Uani 1 1 d G . . . .
H32_5 H 0.228081 0.094079 0.676617 0.086 Uiso 1 1 calc R U . . .
C42_5 C 0.23233(4) 0.02228(13) 0.6782(6) 0.061(3) Uani 1 1 d G . . . .
C52_5 C 0.24313(3) -0.01284(11) 0.6254(4) 0.052(3) Uani 1 1 d G . . . .
C62_5 C 0.25646(4) 0.00191(11) 0.5379(5) 0.047(2) Uani 1 1 d G . . . .
C72_5 C 0.21902(5) 0.00633(17) 0.7660(7) 0.085(4) Uani 1 1 d G . . . .
H72_5 H 0.211917 0.028863 0.800974 0.102 Uiso 1 1 calc R U . . .
C82_5 C 0.21662(4) -0.04112(19) 0.7991(7) 0.091(4) Uani 1 1 d G . . . .
H82_5 H 0.207910 -0.050299 0.856080 0.109 Uiso 1 1 calc R U . . .
C92_5 C 0.22729(4) -0.07729(15) 0.7475(6) 0.066(3) Uani 1 1 d G . . . .
C102_5 C 0.24062(4) -0.06254(11) 0.6600(4) 0.055(3) Uani 1 1 d G . . . .
C112_5 C 0.22506(6) -0.12642(16) 0.7801(7) 0.083(4) Uani 1 1 d G . . . .
H112_5 H 0.216419 -0.136336 0.837008 0.100 Uiso 1 1 calc R U . . .
C122_5 C 0.23566(6) -0.16047(13) 0.7282(8) 0.086(4) Uani 1 1 d G . . . .
H122_5 H 0.234021 -0.192847 0.750726 0.103 Uiso 1 1 calc R U . . .
C132_5 C 0.24870(6) -0.14637(11) 0.6427(7) 0.075(4) Uani 1 1 d G . . . .
H132_5 H 0.255668 -0.169460 0.608837 0.090 Uiso 1 1 calc R U . . .
C142_5 C 0.25142(4) -0.09766(11) 0.6072(5) 0.058(3) Uani 1 1 d G . . . .
C152_5 C 0.26472(5) -0.08172(13) 0.5194(7) 0.067(3) Uani 1 1 d G . . . .
H152_5 H 0.271831 -0.104246 0.484473 0.080 Uiso 1 1 calc R U . . .
C162_5 C 0.26713(4) -0.03426(14) 0.4864(6) 0.060(3) Uani 1 1 d G . . . .
H162_5 H 0.275840 -0.025081 0.429380 0.073 Uiso 1 1 calc R U . . .

loop_
_atom_site_aniso_label
_atom_site_aniso_U_11
_atom_site_aniso_U_22
_atom_site_aniso_U_33
_atom_site_aniso_U_23
_atom_site_aniso_U_13
_atom_site_aniso_U_12
Co_1 0.0447(9) 0.0345(8) 0.0970(14) -0.0072(9) -0.0105(9) 0.0008(7)
Br1_1 0.0714(9) 0.1118(13) 0.181(2) -0.0863(14) 0.0057(11) 0.0108(9)
Br2_1 0.0987(11) 0.0478(7) 0.1615(16) 0.0329(9) -0.0255(11) -0.0194(7)
O1O1_1 0.052(5) 0.041(4) 0.147(8) -0.003(5) -0.013(5) 0.004(3)
C2O1_1 0.043(6) 0.044(5) 0.083(8) 0.012(6) -0.011(6) -0.002(5)
N3O1_1 0.041(4) 0.041(4) 0.068(6) -0.006(4) 0.001(4) 0.002(4)
C4O1_1 0.035(5) 0.048(5) 0.079(8) -0.001(5) 0.000(5) -0.006(4)
C5O1_1 0.045(6) 0.058(7) 0.136(12) -0.018(8) 0.017(7) -0.006(5)
C1B1_1 0.046(6) 0.044(5) 0.073(8) 0.000(5) -0.007(5) -0.004(4)
C2B1_1 0.051(6) 0.046(6) 0.095(9) 0.008(6) 0.001(6) -0.012(5)
C3B1_1 0.061(7) 0.046(6) 0.128(13) 0.006(8) -0.022(8) -0.023(6)
C4B1_1 0.082(9) 0.054(7) 0.104(11) -0.006(8) -0.039(9) 0.002(7)
C5B1_1 0.087(9) 0.059(7) 0.084(9) 0.003(7) 0.009(8) 0.005(7)
C6B1_1 0.059(7) 0.047(6) 0.069(8) 0.006(6) 0.003(6) 0.001(5)
C11_1 0.052(7) 0.073(7) 0.089(9) 0.028(7) -0.025(7) -0.014(6)
C21_1 0.058(8) 0.101(10) 0.081(9) 0.018(8) -0.011(7) -0.024(7)
C31_1 0.085(11) 0.177(18) 0.078(10) 0.015(12) 0.001(9) -0.053(11)
C41_1 0.116(15) 0.21(2) 0.118(16) 0.072(17) -0.046(13) -0.086(16)
C51_1 0.136(15) 0.100(11) 0.157(17) 0.075(12) -0.096(14) -0.079(11)
C61_1 0.082(9) 0.061(7) 0.140(13) 0.044(9) -0.066(10) -0.026(7)
C71_1 0.20(2) 0.31(3) 0.130(18) 0.10(2) -0.053(17) -0.20(2)
C81_1 0.27(4) 0.38(5) 0.13(2) 0.11(3) -0.09(2) -0.25(4)
C91_1 0.31(3) 0.162(19) 0.14(2) 0.100(17) -0.13(2) -0.19(2)
C101_1 0.164(17) 0.095(11) 0.134(15) 0.069(11) -0.090(14) -0.087(12)
C111_1 0.45(5) 0.16(2) 0.27(3) 0.15(2) -0.25(4) -0.24(3)
C121_1 0.42(5) 0.107(18) 0.35(5) 0.09(2) -0.27(4) -0.11(3)
C131_1 0.30(3) 0.067(11) 0.50(5) 0.08(2) -0.33(4) -0.066(16)
C141_1 0.21(2) 0.068(11) 0.33(4) 0.033(16) -0.22(3) -0.027(13)
C151_1 0.136(15) 0.033(7) 0.44(4) -0.012(14) -0.15(2) -0.006(8)
C161_1 0.107(12) 0.046(7) 0.25(2) 0.010(10) -0.111(15) -0.001(7)
O1O2_1 0.061(5) 0.058(5) 0.129(8) 0.001(5) -0.018(5) -0.020(4)
C2O2_1 0.054(7) 0.053(6) 0.090(9) 0.007(7) -0.010(6) -0.020(5)
N3O2_1 0.056(5) 0.041(4) 0.083(7) 0.008(5) -0.018(5) -0.005(4)
C4O2_1 0.047(6) 0.049(6) 0.088(9) 0.003(6) -0.012(6) -0.003(5)
C5O2_1 0.052(7) 0.069(8) 0.142(13) 0.021(9) -0.004(8) -0.012(6)
C1B2_1 0.053(6) 0.052(6) 0.071(8) 0.006(6) -0.020(6) -0.004(5)
C2B2_1 0.070(8) 0.055(6) 0.069(8) -0.010(6) -0.013(6) -0.007(6)
C3B2_1 0.057(7) 0.055(6) 0.111(11) -0.017(8) -0.019(7) 0.011(6)
C4B2_1 0.073(9) 0.091(10) 0.096(11) 0.030(9) -0.015(8) 0.001(8)
C5B2_1 0.065(9) 0.148(15) 0.147(16) 0.077(14) 0.002(10) 0.021(10)
C6B2_1 0.060(8) 0.103(11) 0.148(15) 0.058(11) 0.012(9) 0.013(8)
C12_1 0.065(7) 0.046(5) 0.066(7) -0.006(5) -0.003(6) -0.017(5)
C22_1 0.086(9) 0.059(7) 0.086(9) 0.008(7) -0.003(8) -0.035(7)
C32_1 0.101(11) 0.083(9) 0.075(9) 0.021(8) -0.014(8) -0.057(8)
C42_1 0.080(9) 0.081(9) 0.081(9) -0.011(8) 0.009(7) -0.038(7)
C52_1 0.079(9) 0.068(7) 0.073(8) 0.007(7) 0.005(7) -0.031(7)
C62_1 0.069(7) 0.062(7) 0.064(8) -0.002(6) -0.005(6) -0.022(6)
C72_1 0.100(11) 0.127(13) 0.076(10) -0.027(10) 0.038(9) -0.057(10)
C82_1 0.115(13) 0.134(14) 0.091(11) -0.036(11) 0.049(10) -0.043(11)
C92_1 0.109(12) 0.119(13) 0.078(10) -0.036(9) 0.033(9) -0.022(10)
C102_1 0.106(11) 0.066(8) 0.077(9) -0.031(7) 0.002(8) -0.027(7)
C112_1 0.146(16) 0.092(11) 0.170(18) -0.059(13) 0.077(14) -0.012(11)
C122_1 0.155(17) 0.106(13) 0.155(17) -0.061(13) 0.062(15) -0.036(12)
C132_1 0.146(14) 0.051(7) 0.113(12) -0.026(8) 0.027(11) -0.021(8)
C142_1 0.092(10) 0.054(7) 0.093(10) -0.013(7) 0.006(8) -0.029(7)
C152_1 0.088(10) 0.060(7) 0.108(11) -0.002(8) 0.013(9) -0.016(7)
C162_1 0.073(8) 0.049(6) 0.114(11) -0.009(7) 0.030(8) -0.017(6)
Co_2 0.0533(10) 0.0342(8) 0.0798(13) 0.0069(9) -0.0034(9) 0.0000(7)
Br1_2 0.0987(11) 0.0773(9) 0.0992(11) 0.0316(9) -0.0010(9) -0.0226(8)
Br2_2 0.0851(9) 0.0446(6) 0.1367(14) -0.0155(8) -0.0147(9) 0.0128(6)
O1O1_2 0.039(4) 0.043(4) 0.109(6) -0.001(4) 0.007(4) 0.000(3)
C2O1_2 0.034(5) 0.045(5) 0.101(9) 0.015(6) -0.005(6) -0.006(4)
N3O1_2 0.044(5) 0.038(4) 0.067(6) 0.004(4) -0.006(4) 0.004(3)
C4O1_2 0.037(5) 0.047(5) 0.073(7) -0.008(5) -0.010(5) 0.011(4)
C5O1_2 0.060(7) 0.062(7) 0.086(9) 0.002(7) 0.003(6) 0.011(6)
C1B1_2 0.047(6) 0.039(5) 0.089(9) -0.003(6) 0.003(6) 0.002(4)
C2B1_2 0.047(6) 0.049(6) 0.084(8) 0.000(6) 0.002(6) 0.003(5)
C3B1_2 0.060(7) 0.048(6) 0.120(12) -0.008(8) -0.015(8) 0.007(5)
C4B1_2 0.072(8) 0.045(6) 0.097(10) 0.016(7) -0.013(8) -0.014(6)
C5B1_2 0.074(8) 0.074(8) 0.078(9) 0.010(7) 0.003(7) 0.007(7)
C6B1_2 0.061(7) 0.048(6) 0.080(8) 0.000(6) 0.006(6) -0.002(5)
C11_2 0.042(5) 0.049(5) 0.070(7) -0.007(5) -0.006(5) -0.009(4)
C21_2 0.043(6) 0.042(5) 0.096(9) -0.013(6) 0.002(6) -0.003(4)
C31_2 0.052(6) 0.074(7) 0.065(7) -0.012(6) 0.002(6) 0.003(6)
C41_2 0.052(6) 0.058(6) 0.062(7) -0.016(6) -0.009(5) 0.000(5)
C51_2 0.059(7) 0.050(6) 0.067(7) -0.014(5) -0.015(6) 0.000(5)
C61_2 0.042(5) 0.050(6) 0.076(8) -0.011(6) -0.001(5) -0.004(4)
C71_2 0.062(8) 0.078(8) 0.110(11) -0.002(8) 0.017(8) 0.018(6)
C81_2 0.089(10) 0.076(8) 0.095(10) -0.013(8) 0.007(8) 0.039(7)
C91_2 0.075(8) 0.051(6) 0.072(8) -0.011(6) -0.024(6) 0.015(6)
C101_2 0.072(8) 0.048(6) 0.080(8) -0.017(6) -0.030(7) 0.005(5)
C111_2 0.117(12) 0.052(7) 0.115(12) -0.008(8) -0.032(10) 0.030(8)
C121_2 0.108(12) 0.052(7) 0.143(15) -0.018(9) -0.051(11) 0.013(8)
C131_2 0.105(11) 0.056(7) 0.114(12) 0.015(8) -0.044(9) -0.007(7)
C141_2 0.073(8) 0.053(6) 0.087(9) 0.003(7) -0.031(7) -0.004(6)
C151_2 0.057(7) 0.054(6) 0.086(9) 0.006(6) 0.008(6) -0.009(5)
C161_2 0.048(6) 0.061(6) 0.084(9) -0.002(6) 0.003(6) -0.005(5)
O1O2_2 0.043(4) 0.053(4) 0.102(6) 0.016(4) -0.005(4) 0.000(3)
C2O2_2 0.044(6) 0.041(5) 0.070(7) 0.006(5) -0.003(5) -0.011(4)
N3O2_2 0.048(5) 0.032(4) 0.086(7) 0.010(4) -0.004(5) -0.005(3)
C4O2_2 0.038(6) 0.058(6) 0.091(9) 0.013(6) -0.001(6) -0.008(5)
C5O2_2 0.047(6) 0.063(7) 0.114(11) 0.011(7) 0.005(7) -0.005(5)
C1B2_2 0.051(6) 0.046(6) 0.099(10) 0.028(6) -0.008(6) -0.015(5)
C2B2_2 0.074(9) 0.067(8) 0.145(14) 0.011(9) -0.003(9) -0.026(7)
C3B2_2 0.078(10) 0.079(10) 0.18(2) 0.026(12) -0.021(12) -0.023(8)
C4B2_2 0.130(16) 0.061(9) 0.18(2) 0.013(12) -0.054(16) -0.032(10)
C5B2_2 0.144(16) 0.075(9) 0.117(14) -0.011(9) -0.040(12) -0.039(10)
C6B2_2 0.071(8) 0.069(8) 0.106(11) 0.005(8) -0.007(8) -0.002(7)
C12_2 0.052(6) 0.036(5) 0.062(7) -0.001(5) -0.010(5) -0.001(4)
C22_2 0.068(8) 0.048(6) 0.077(8) 0.007(6) -0.003(6) 0.012(5)
C32_2 0.046(6) 0.078(8) 0.076(8) -0.018(7) 0.000(6) 0.014(6)
C42_2 0.045(6) 0.075(7) 0.055(7) 0.002(6) 0.004(5) 0.005(5)
C52_2 0.040(5) 0.059(6) 0.072(8) 0.008(6) -0.004(5) -0.003(5)
C62_2 0.043(5) 0.048(5) 0.051(6) 0.009(5) -0.004(5) -0.003(4)
C72_2 0.043(7) 0.122(12) 0.106(11) 0.007(10) 0.007(7) 0.000(7)
C82_2 0.050(7) 0.127(12) 0.086(10) 0.028(9) 0.016(7) -0.017(8)
C92_2 0.058(7) 0.104(10) 0.068(8) 0.020(8) -0.011(6) -0.022(7)
C102_2 0.062(7) 0.053(6) 0.072(8) 0.013(6) 0.007(6) -0.017(5)
C112_2 0.089(11) 0.101(11) 0.127(14) 0.016(11) -0.013(10) -0.044(9)
C122_2 0.108(12) 0.080(9) 0.104(11) 0.010(9) -0.009(10) -0.036(9)
C132_2 0.105(10) 0.045(6) 0.084(9) 0.013(6) -0.014(8) -0.014(6)
C142_2 0.066(7) 0.054(6) 0.076(8) 0.000(6) -0.007(7) 0.000(5)
C152_2 0.062(7) 0.054(6) 0.098(10) -0.007(7) -0.003(7) -0.002(5)
C162_2 0.050(6) 0.048(6) 0.097(9) 0.009(6) 0.006(6) -0.002(5)
Co_3 0.0550(11) 0.0401(9) 0.1274(19) -0.0172(11) 0.0250(11) -0.0044(8)
Br1_3 0.1021(12) 0.1148(13) 0.1648(18) -0.0791(14) 0.0325(12) -0.0431(10)
Br2_3 0.0865(10) 0.0540(7) 0.197(2) 0.0285(11) 0.0405(12) 0.0205(7)
O1O1_3 0.056(5) 0.061(5) 0.102(6) 0.016(5) -0.009(5) -0.017(4)
C2O1_3 0.056(7) 0.053(6) 0.067(7) -0.005(6) 0.010(6) -0.016(5)
N3O1_3 0.047(5) 0.051(5) 0.082(7) -0.019(5) 0.010(5) -0.002(4)
C4O1_3 0.078(8) 0.046(6) 0.061(7) -0.010(5) 0.014(6) 0.004(5)
C5O1_3 0.063(7) 0.063(7) 0.085(9) -0.014(7) 0.004(7) -0.009(6)
C1B1_3 0.043(6) 0.048(6) 0.097(10) -0.005(6) 0.019(6) -0.001(5)
C2B1_3 0.064(7) 0.060(7) 0.072(8) 0.014(6) 0.018(6) -0.004(6)
C3B1_3 0.054(7) 0.051(6) 0.127(13) -0.002(8) 0.021(8) 0.000(5)
C4B1_3 0.065(8) 0.046(6) 0.125(13) -0.017(8) 0.028(9) 0.001(6)
C5B1_3 0.082(9) 0.064(7) 0.095(10) -0.023(8) 0.015(8) -0.004(7)
C6B1_3 0.068(8) 0.066(7) 0.091(10) -0.018(7) -0.001(7) 0.013(6)
C11_3 0.047(6) 0.056(6) 0.077(8) 0.006(6) -0.008(6) -0.007(5)
C21_3 0.068(8) 0.076(8) 0.069(8) -0.015(7) 0.000(6) -0.017(6)
C31_3 0.059(7) 0.081(8) 0.086(9) -0.003(7) -0.032(7) -0.026(6)
C41_3 0.053(7) 0.089(9) 0.104(11) 0.014(9) -0.006(7) 0.006(7)
C51_3 0.051(7) 0.059(6) 0.086(9) 0.009(7) 0.008(6) -0.004(5)
C61_3 0.053(6) 0.056(6) 0.090(9) 0.007(6) 0.006(6) -0.014(5)
C71_3 0.058(8) 0.133(14) 0.136(15) 0.050(13) -0.008(9) 0.004(9)
C81_3 0.109(13) 0.122(14) 0.102(13) 0.036(11) -0.017(10) 0.025(11)
C91_3 0.077(10) 0.090(10) 0.125(13) 0.019(10) 0.020(9) 0.015(8)
C101_3 0.055(7) 0.061(7) 0.112(11) 0.008(8) 0.016(7) 0.004(6)
C111_3 0.122(14) 0.075(10) 0.159(17) 0.045(11) 0.055(13) 0.034(9)
C121_3 0.109(14) 0.084(11) 0.21(2) 0.030(14) 0.059(16) -0.004(10)
C131_3 0.087(10) 0.063(8) 0.166(16) 0.001(10) 0.039(11) -0.005(7)
C141_3 0.083(9) 0.052(6) 0.121(12) 0.004(8) 0.029(9) -0.012(6)
C151_3 0.058(8) 0.067(8) 0.133(13) -0.010(9) 0.013(8) -0.005(6)
C161_3 0.062(8) 0.059(7) 0.108(11) -0.008(7) 0.003(7) -0.010(6)
O1O2_3 0.043(4) 0.052(4) 0.123(7) -0.032(5) -0.001(4) 0.009(3)
C2O2_3 0.050(6) 0.045(5) 0.063(7) -0.004(5) 0.001(5) 0.001(5)
N3O2_3 0.048(5) 0.043(4) 0.071(6) -0.011(4) 0.016(4) -0.005(4)
C4O2_3 0.056(7) 0.049(6) 0.114(11) -0.022(7) 0.026(7) -0.007(5)
C5O2_3 0.048(6) 0.053(6) 0.119(11) -0.013(7) -0.004(7) -0.002(5)
C1B2_3 0.049(7) 0.050(7) 0.163(16) -0.022(9) 0.031(9) -0.007(6)
C2B2_3 0.120(14) 0.085(11) 0.24(2) -0.055(14) 0.090(16) -0.042(10)
C3B2_3 0.14(2) 0.095(17) 0.31(4) -0.10(2) 0.13(2) -0.071(17)
C4B2_3 0.12(2) 0.071(12) 0.42(7) -0.06(3) 0.09(3) -0.003(14)
C5B2_3 0.092(13) 0.101(13) 0.29(3) 0.086(18) 0.055(17) 0.020(11)
C6B2_3 0.066(10) 0.074(9) 0.23(2) 0.055(13) 0.045(13) 0.011(7)
C12_3 0.050(6) 0.051(6) 0.069(7) -0.009(6) 0.000(6) 0.009(5)
C22_3 0.060(7) 0.057(6) 0.065(7) -0.008(6) 0.006(6) 0.014(5)
C32_3 0.088(10) 0.065(7) 0.089(10) 0.008(7) 0.014(8) 0.021(7)
C42_3 0.049(7) 0.069(7) 0.111(11) 0.010(8) -0.010(7) 0.004(6)
C52_3 0.062(7) 0.064(6) 0.046(6) -0.003(5) -0.013(5) -0.007(5)
C62_3 0.056(7) 0.050(5) 0.070(8) -0.010(6) -0.007(6) 0.012(5)
C72_3 0.061(8) 0.120(13) 0.119(13) 0.016(11) -0.039(8) -0.023(8)
C82_3 0.060(9) 0.120(13) 0.179(19) 0.021(14) -0.032(11) -0.024(9)
C92_3 0.071(9) 0.103(11) 0.116(12) -0.012(10) -0.024(9) -0.031(8)
C102_3 0.064(7) 0.059(6) 0.082(9) -0.006(7) -0.007(7) -0.007(6)
C112_3 0.119(13) 0.086(10) 0.121(13) -0.031(10) -0.013(11) -0.048(9)
C122_3 0.129(15) 0.088(11) 0.167(18) -0.055(13) -0.025(14) -0.014(11)
C132_3 0.118(12) 0.049(7) 0.131(13) -0.013(8) 0.001(10) -0.018(7)
C142_3 0.076(8) 0.056(6) 0.087(9) -0.014(7) -0.003(7) 0.008(6)
C152_3 0.069(8) 0.043(5) 0.097(9) -0.008(6) -0.019(7) 0.007(5)
C162_3 0.064(7) 0.047(6) 0.102(10) -0.004(7) -0.021(7) 0.005(5)
Co_4 0.0421(9) 0.0362(7) 0.0821(12) -0.0040(9) -0.0081(9) -0.0009(7)
Br1_4 0.0773(9) 0.0639(7) 0.1102(12) 0.0235(8) -0.0159(8) 0.0104(7)
Br2_4 0.0860(9) 0.0518(6) 0.1097(11) -0.0189(8) -0.0164(8) -0.0119(6)
O1O1_4 0.036(4) 0.054(4) 0.133(8) -0.006(5) -0.001(5) 0.008(3)
C2O1_4 0.038(5) 0.048(5) 0.072(7) -0.009(5) 0.004(5) 0.008(4)
N3O1_4 0.034(4) 0.042(4) 0.078(6) -0.004(4) -0.004(4) -0.005(3)
C4O1_4 0.040(5) 0.050(6) 0.081(8) 0.001(6) -0.009(5) -0.006(4)
C5O1_4 0.040(6) 0.064(7) 0.149(14) 0.009(9) -0.013(8) 0.003(5)
C1B1_4 0.043(5) 0.039(5) 0.062(7) -0.016(5) 0.001(5) 0.007(4)
C2B1_4 0.052(6) 0.058(6) 0.076(8) -0.007(6) -0.002(6) -0.016(5)
C3B1_4 0.060(7) 0.052(6) 0.093(10) -0.012(7) 0.000(7) -0.004(5)
C4B1_4 0.076(8) 0.054(7) 0.079(9) 0.006(7) 0.015(7) 0.008(6)
C5B1_4 0.068(8) 0.080(8) 0.061(7) 0.008(7) 0.000(6) 0.014(7)
C6B1_4 0.051(6) 0.067(7) 0.071(8) -0.006(6) -0.004(6) -0.009(5)
C11_4 0.043(5) 0.047(5) 0.069(7) -0.007(5) 0.012(5) -0.005(4)
C21_4 0.043(6) 0.069(7) 0.076(8) -0.015(6) 0.005(5) -0.006(5)
C31_4 0.061(7) 0.083(9) 0.083(9) -0.007(8) -0.009(7) 0.004(6)
C41_4 0.045(6) 0.088(8) 0.061(7) -0.018(7) 0.012(5) -0.005(6)
C51_4 0.057(7) 0.065(7) 0.062(7) -0.032(6) 0.017(6) -0.018(5)
C61_4 0.046(6) 0.061(6) 0.071(7) -0.012(6) 0.007(6) -0.002(5)
C71_4 0.055(7) 0.102(10) 0.105(11) -0.038(9) -0.007(7) -0.009(7)
C81_4 0.069(9) 0.122(12) 0.080(10) -0.036(9) 0.000(7) -0.032(8)
C91_4 0.072(8) 0.081(8) 0.090(10) -0.046(8) 0.033(7) -0.027(7)
C101_4 0.064(7) 0.076(8) 0.077(8) -0.032(7) 0.018(7) -0.021(6)
C111_4 0.097(11) 0.073(9) 0.150(15) -0.048(10) 0.040(11) -0.035(8)
C121_4 0.121(13) 0.066(8) 0.132(14) -0.038(10) 0.044(11) -0.027(9)
C131_4 0.106(12) 0.064(8) 0.195(19) -0.039(11) 0.051(12) -0.030(8)
C141_4 0.070(8) 0.060(7) 0.137(13) -0.020(8) 0.033(9) -0.003(6)
C151_4 0.065(8) 0.063(7) 0.161(15) -0.015(10) 0.018(10) 0.006(6)
C161_4 0.068(8) 0.058(7) 0.162(15) -0.015(9) -0.007(10) 0.005(6)
O1O2_4 0.042(4) 0.059(4) 0.146(8) 0.018(5) -0.002(5) -0.014(4)
C2O2_4 0.043(6) 0.047(5) 0.065(7) 0.001(5) 0.003(5) 0.004(4)
N3O2_4 0.037(4) 0.053(5) 0.071(6) -0.012(5) -0.004(4) 0.004(4)
C4O2_4 0.042(6) 0.047(5) 0.088(9) -0.010(6) -0.009(6) -0.002(4)
C5O2_4 0.045(6) 0.054(6) 0.146(13) -0.002(8) -0.004(8) -0.006(5)
C1B2_4 0.042(5) 0.049(5) 0.062(7) 0.005(5) -0.004(5) -0.003(4)
C2B2_4 0.059(7) 0.070(7) 0.063(7) -0.009(6) -0.006(6) 0.000(6)
C3B2_4 0.052(7) 0.060(7) 0.110(11) -0.004(8) 0.012(7) 0.012(6)
C4B2_4 0.088(10) 0.065(8) 0.099(11) -0.016(8) 0.019(9) 0.019(7)
C5B2_4 0.078(9) 0.099(10) 0.088(10) -0.039(9) -0.017(8) 0.021(8)
C6B2_4 0.060(7) 0.083(8) 0.081(9) -0.019(7) -0.020(7) 0.013(6)
C12_4 0.040(5) 0.054(6) 0.063(7) -0.003(5) 0.002(5) -0.005(4)
C22_4 0.054(6) 0.049(6) 0.077(8) 0.003(6) 0.003(6) -0.007(5)
C32_4 0.045(6) 0.054(6) 0.093(9) 0.001(6) -0.004(6) -0.011(5)
C42_4 0.058(7) 0.067(7) 0.062(7) 0.015(6) 0.001(6) 0.003(6)
C52_4 0.039(5) 0.074(7) 0.065(7) 0.018(6) 0.008(5) -0.011(5)
C62_4 0.050(6) 0.049(5) 0.074(7) 0.005(6) 0.010(6) -0.010(5)
C72_4 0.042(6) 0.103(10) 0.110(11) 0.020(9) -0.024(7) -0.013(7)
C82_4 0.071(9) 0.090(10) 0.103(11) 0.024(9) -0.001(8) 0.005(8)
C92_4 0.055(7) 0.080(8) 0.087(9) 0.020(8) 0.000(7) -0.003(6)
C102_4 0.058(7) 0.054(6) 0.082(8) 0.019(6) 0.002(6) -0.003(5)
C112_4 0.108(12) 0.081(10) 0.114(12) 0.042(9) 0.000(10) 0.017(9)
C122_4 0.091(11) 0.067(8) 0.165(17) 0.032(11) 0.015(11) 0.008(8)
C132_4 0.082(9) 0.052(7) 0.150(14) 0.013(9) 0.003(10) -0.017(7)
C142_4 0.068(8) 0.062(7) 0.111(11) 0.009(8) 0.010(8) -0.009(6)
C152_4 0.062(7) 0.054(6) 0.103(10) 0.001(7) 0.007(7) -0.016(6)
C162_4 0.051(6) 0.052(6) 0.101(10) -0.014(7) -0.013(6) 0.000(5)
Co_5 0.0420(9) 0.0378(8) 0.0819(13) 0.0051(9) -0.0037(9) 0.0047(7)
Br1_5 0.0763(9) 0.0692(8) 0.1103(11) 0.0390(8) 0.0082(8) -0.0001(7)
Br2_5 0.0765(9) 0.0467(6) 0.1344(13) -0.0166(8) -0.0067(9) 0.0134(6)
O1O1_5 0.039(4) 0.057(4) 0.113(7) 0.002(5) -0.007(4) -0.010(3)
C2O1_5 0.037(5) 0.050(5) 0.063(7) 0.003(5) -0.005(5) -0.001(4)
N3O1_5 0.040(4) 0.041(4) 0.066(6) -0.001(4) 0.001(4) 0.003(3)
C4O1_5 0.042(5) 0.052(6) 0.066(7) -0.004(5) 0.006(5) 0.000(5)
C5O1_5 0.045(6) 0.058(7) 0.111(10) 0.015(7) 0.005(7) 0.009(5)
C1B1_5 0.034(5) 0.042(5) 0.067(7) -0.012(5) -0.006(5) 0.001(4)
C2B1_5 0.047(6) 0.057(6) 0.096(9) -0.031(7) -0.014(6) 0.009(5)
C3B1_5 0.049(7) 0.052(7) 0.134(14) -0.017(8) -0.017(8) 0.010(6)
C4B1_5 0.058(8) 0.053(7) 0.147(15) -0.008(9) -0.044(9) 0.014(6)
C5B1_5 0.081(9) 0.067(7) 0.082(9) 0.013(7) -0.026(7) -0.008(7)
C6B1_5 0.051(6) 0.053(6) 0.080(8) -0.008(6) -0.012(6) 0.011(5)
C11_5 0.039(5) 0.040(5) 0.073(7) 0.003(5) 0.000(5) 0.003(4)
C21_5 0.049(6) 0.057(6) 0.083(9) -0.009(6) 0.008(6) 0.012(5)
C31_5 0.057(7) 0.049(6) 0.074(8) 0.000(6) 0.007(6) -0.007(5)
C41_5 0.060(7) 0.046(5) 0.058(7) -0.015(5) -0.007(5) 0.009(5)
C51_5 0.053(6) 0.044(5) 0.059(7) -0.002(5) -0.008(5) -0.001(5)
C61_5 0.051(6) 0.048(5) 0.067(7) -0.004(6) -0.007(6) 0.000(5)
C71_5 0.058(7) 0.086(9) 0.102(11) -0.020(8) 0.008(7) 0.007(7)
C81_5 0.072(8) 0.066(8) 0.111(11) -0.025(8) -0.006(8) 0.022(7)
C91_5 0.076(8) 0.058(6) 0.081(9) -0.015(7) -0.030(7) 0.013(6)
C101_5 0.059(7) 0.052(6) 0.071(8) -0.006(6) -0.025(6) 0.006(5)
C111_5 0.105(11) 0.057(7) 0.137(14) -0.002(9) -0.056(11) 0.015(8)
C121_5 0.113(12) 0.035(6) 0.175(17) -0.004(9) -0.044(12) -0.005(7)
C131_5 0.089(9) 0.053(7) 0.118(12) -0.001(8) -0.016(9) -0.012(7)
C141_5 0.084(9) 0.049(6) 0.084(9) 0.003(6) -0.013(7) -0.014(6)
C151_5 0.060(7) 0.072(8) 0.098(10) -0.005(8) -0.011(7) -0.004(6)
C161_5 0.059(7) 0.052(6) 0.101(10) 0.006(7) -0.004(7) -0.004(5)
O1O2_5 0.041(4) 0.052(4) 0.104(6) 0.027(4) -0.001(4) 0.008(3)
C2O2_5 0.041(5) 0.042(5) 0.073(7) 0.004(5) 0.001(5) 0.007(4)
N3O2_5 0.038(4) 0.046(4) 0.068(6) -0.001(4) 0.002(4) -0.001(4)
C4O2_5 0.034(5) 0.041(5) 0.089(8) 0.005(5) 0.004(5) 0.002(4)
C5O2_5 0.046(6) 0.048(6) 0.108(10) 0.007(7) 0.014(6) 0.008(5)
C1B2_5 0.038(5) 0.043(5) 0.080(8) 0.003(5) -0.002(5) -0.001(4)
C2B2_5 0.044(6) 0.047(6) 0.094(9) 0.008(6) 0.002(6) -0.008(5)
C3B2_5 0.050(6) 0.054(6) 0.099(10) 0.016(7) -0.006(7) -0.007(5)
C4B2_5 0.071(8) 0.060(7) 0.096(10) 0.007(7) -0.011(8) -0.012(6)
C5B2_5 0.075(8) 0.067(7) 0.079(9) -0.012(7) 0.011(7) -0.008(6)
C6B2_5 0.046(6) 0.069(7) 0.076(8) -0.009(7) 0.008(6) -0.003(5)
C12_5 0.044(6) 0.042(5) 0.060(7) 0.006(5) -0.002(5) 0.006(4)
C22_5 0.059(7) 0.052(6) 0.074(8) 0.001(6) 0.001(6) 0.007(5)
C32_5 0.070(8) 0.063(7) 0.082(9) 0.009(7) 0.003(7) 0.026(6)
C42_5 0.048(6) 0.073(7) 0.062(7) -0.002(6) 0.015(5) 0.000(5)
C52_5 0.036(5) 0.063(6) 0.057(7) 0.017(6) 0.006(5) -0.004(5)
C62_5 0.046(5) 0.046(5) 0.050(6) -0.003(5) 0.001(5) 0.009(4)
C72_5 0.051(7) 0.079(9) 0.125(12) 0.005(9) 0.020(8) -0.001(6)
C82_5 0.057(8) 0.118(12) 0.097(11) 0.023(10) 0.010(7) 0.006(8)
C92_5 0.056(7) 0.067(7) 0.076(8) 0.007(6) 0.009(6) -0.016(6)
C102_5 0.041(5) 0.058(6) 0.066(7) 0.004(6) 0.004(5) -0.007(5)
C112_5 0.075(9) 0.077(8) 0.097(10) 0.031(8) 0.012(8) -0.026(7)
C122_5 0.082(9) 0.072(8) 0.103(11) 0.032(8) 0.002(8) -0.026(7)
C132_5 0.070(8) 0.049(6) 0.106(10) 0.007(7) 0.005(7) 0.000(6)
C142_5 0.057(6) 0.044(5) 0.072(8) 0.013(5) -0.003(6) -0.012(5)
C152_5 0.054(6) 0.055(6) 0.091(9) 0.015(6) 0.014(6) 0.006(5)
C162_5 0.046(6) 0.052(6) 0.084(8) 0.006(6) 0.012(6) 0.006(5)

loop_
_atom_type_symbol
_atom_type_description
_atom_type_scat_dispersion_real
_atom_type_scat_dispersion_imag
_atom_type_scat_source
C C 0.0181 0.0091 'International Tables Vol C Tables 4.2.6.8 and 6.1.1.4'
H H 0.0000 0.0000 'International Tables Vol C Tables 4.2.6.8 and 6.1.1.4'
Co Co -2.3653 3.6143 'International Tables Vol C Tables 4.2.6.8 and 6.1.1.4'
N N 0.0311 0.0180 'International Tables Vol C Tables 4.2.6.8 and 6.1.1.4'
O O 0.0492 0.0322 'International Tables Vol C Tables 4.2.6.8 and 6.1.1.4'
Br Br -0.6763 1.2805 'International Tables Vol C Tables 4.2.6.8 and 6.1.1.4'

loop_
_geom_angle_atom_site_label_1
_geom_angle_atom_site_label_2
_geom_angle_atom_site_label_3
_geom_angle
_geom_angle_site_symmetry_1
_geom_angle_site_symmetry_3
_geom_angle_publ_flag
N3O2_1 Co_1 N3O1_1 106.1(3) . . ?
N3O2_1 Co_1 Br2_1 115.1(3) . . ?
N3O1_1 Co_1 Br2_1 105.3(2) . . ?
N3O2_1 Co_1 Br1_1 104.1(3) . . ?
N3O1_1 Co_1 Br1_1 114.8(3) . . ?
Br2_1 Co_1 Br1_1 111.65(9) . . ?
C2O1_1 O1O1_1 C5O1_1 107.0(8) . . ?
N3O1_1 C2O1_1 O1O1_1 115.6(9) . . ?
N3O1_1 C2O1_1 C11_1 127.6(9) . . ?
O1O1_1 C2O1_1 C11_1 116.7(8) . . ?
C2O1_1 N3O1_1 C4O1_1 107.6(8) . . ?
C2O1_1 N3O1_1 Co_1 133.8(7) . . ?
C4O1_1 N3O1_1 Co_1 117.7(6) . . ?
C1B1_1 C4O1_1 N3O1_1 112.7(9) . . ?
C1B1_1 C4O1_1 C5O1_1 115.4(10) . . ?
N3O1_1 C4O1_1 C5O1_1 101.1(8) . . ?
O1O1_1 C5O1_1 C4O1_1 106.1(9) . . ?
C2B1_1 C1B1_1 C6B1_1 117.2(11) . . ?
C2B1_1 C1B1_1 C4O1_1 118.6(11) . . ?
C6B1_1 C1B1_1 C4O1_1 123.9(10) . . ?
C3B1_1 C2B1_1 C1B1_1 122.5(13) . . ?
C2B1_1 C3B1_1 C4B1_1 119.3(12) . . ?
C5B1_1 C4B1_1 C3B1_1 119.5(13) . . ?
C4B1_1 C5B1_1 C6B1_1 120.4(13) . . ?
C5B1_1 C6B1_1 C1B1_1 120.9(11) . . ?
C21_1 C11_1 C61_1 120.7 . . ?
C21_1 C11_1 C2O1_1 114.4(5) . . ?
C61_1 C11_1 C2O1_1 124.8(5) . . ?
C11_1 C21_1 C31_1 120.6 . . ?
C21_1 C31_1 C41_1 120.7 . . ?
C31_1 C41_1 C51_1 119.1 . . ?
C31_1 C41_1 C71_1 122.4 . . ?
C51_1 C41_1 C71_1 118.6 . . ?
C101_1 C51_1 C41_1 120.1 . . ?
C101_1 C51_1 C61_1 120.1 . . ?
C41_1 C51_1 C61_1 119.9 . . ?
C11_1 C61_1 C51_1 119.0 . . ?
C11_1 C61_1 C161_1 122.4 . . ?
C51_1 C61_1 C161_1 118.6 . . ?
C81_1 C71_1 C41_1 121.4 . . ?
C71_1 C81_1 C91_1 121.3 . . ?
C111_1 C91_1 C101_1 119.0 . . ?
C111_1 C91_1 C81_1 122.4 . . ?
C101_1 C91_1 C81_1 118.6 . . ?
C51_1 C101_1 C141_1 120.1 . . ?
C51_1 C101_1 C91_1 120.1 . . ?
C141_1 C101_1 C91_1 119.9 . . ?
C121_1 C111_1 C91_1 120.7 . . ?
C131_1 C121_1 C111_1 120.6 . . ?
C121_1 C131_1 C141_1 120.8 . . ?
C131_1 C141_1 C101_1 119.0 . . ?
C131_1 C141_1 C151_1 122.4 . . ?
C101_1 C141_1 C151_1 118.6 . . ?
C161_1 C151_1 C141_1 121.4 . . ?
C151_1 C161_1 C61_1 121.3 . . ?
C2O2_1 O1O2_1 C5O2_1 106.0(10) . . ?
N3O2_1 C2O2_1 O1O2_1 116.0(11) . . ?
N3O2_1 C2O2_1 C12_1 127.1(9) . . ?
O1O2_1 C2O2_1 C12_1 117.0(10) . . ?
C2O2_1 N3O2_1 C4O2_1 107.0(9) . . ?
C2O2_1 N3O2_1 Co_1 132.5(8) . . ?
C4O2_1 N3O2_1 Co_1 120.2(7) . . ?
N3O2_1 C4O2_1 C1B2_1 114.0(10) . . ?
N3O2_1 C4O2_1 C5O2_1 101.6(9) . . ?
C1B2_1 C4O2_1 C5O2_1 113.3(10) . . ?
O1O2_1 C5O2_1 C4O2_1 105.4(9) . . ?
C2B2_1 C1B2_1 C6B2_1 117.2(11) . . ?
C2B2_1 C1B2_1 C4O2_1 118.3(11) . . ?
C6B2_1 C1B2_1 C4O2_1 124.3(11) . . ?
C1B2_1 C2B2_1 C3B2_1 121.1(12) . . ?
C4B2_1 C3B2_1 C2B2_1 119.6(12) . . ?
C3B2_1 C4B2_1 C5B2_1 121.5(13) . . ?
C4B2_1 C5B2_1 C6B2_1 118.5(15) . . ?
C1B2_1 C6B2_1 C5B2_1 122.0(13) . . ?
C22_1 C12_1 C62_1 120.7 . . ?
C22_1 C12_1 C2O2_1 115.2(5) . . ?
C62_1 C12_1 C2O2_1 124.1(5) . . ?
C12_1 C22_1 C32_1 120.6 . . ?
C22_1 C32_1 C42_1 120.7 . . ?
C32_1 C42_1 C52_1 119.0 . . ?
C32_1 C42_1 C72_1 122.4 . . ?
C52_1 C42_1 C72_1 118.6 . . ?
C102_1 C52_1 C42_1 120.1 . . ?
C102_1 C52_1 C62_1 120.1 . . ?
C42_1 C52_1 C62_1 119.9 . . ?
C12_1 C62_1 C52_1 119.1 . . ?
C12_1 C62_1 C162_1 122.4 . . ?
C52_1 C62_1 C162_1 118.6 . . ?
C82_1 C72_1 C42_1 121.3 . . ?
C72_1 C82_1 C92_1 121.4 . . ?
C112_1 C92_1 C102_1 119.0 . . ?
C112_1 C92_1 C82_1 122.4 . . ?
C102_1 C92_1 C82_1 118.6 . . ?
C52_1 C102_1 C92_1 120.1 . . ?
C52_1 C102_1 C142_1 120.1 . . ?
C92_1 C102_1 C142_1 119.9 . . ?
C122_1 C112_1 C92_1 120.7 . . ?
C132_1 C122_1 C112_1 120.6 . . ?
C122_1 C132_1 C142_1 120.8 . . ?
C132_1 C142_1 C102_1 119.0 . . ?
C132_1 C142_1 C152_1 122.4 . . ?
C102_1 C142_1 C152_1 118.6 . . ?
C162_1 C152_1 C142_1 121.4 . . ?
C152_1 C162_1 C62_1 121.3 . . ?
N3O2_2 Co_2 N3O1_2 108.6(3) . . ?
N3O2_2 Co_2 Br2_2 113.9(3) . . ?
N3O1_2 Co_2 Br2_2 103.7(2) . . ?
N3O2_2 Co_2 Br1_2 104.1(3) . . ?
N3O1_2 Co_2 Br1_2 114.2(3) . . ?
Br2_2 Co_2 Br1_2 112.53(8) . . ?
C2O1_2 O1O1_2 C5O1_2 106.6(8) . . ?
N3O1_2 C2O1_2 O1O1_2 116.9(9) . . ?
N3O1_2 C2O1_2 C11_2 125.1(8) . . ?
O1O1_2 C2O1_2 C11_2 117.9(8) . . ?
C2O1_2 N3O1_2 C4O1_2 106.7(8) . . ?
C2O1_2 N3O1_2 Co_2 134.9(7) . . ?
C4O1_2 N3O1_2 Co_2 118.2(6) . . ?
C1B1_2 C4O1_2 N3O1_2 113.9(9) . . ?
C1B1_2 C4O1_2 C5O1_2 115.0(9) . . ?
N3O1_2 C4O1_2 C5O1_2 102.5(8) . . ?
O1O1_2 C5O1_2 C4O1_2 104.5(9) . . ?
C6B1_2 C1B1_2 C2B1_2 118.6(11) . . ?
C6B1_2 C1B1_2 C4O1_2 124.1(10) . . ?
C2B1_2 C1B1_2 C4O1_2 117.3(11) . . ?
C3B1_2 C2B1_2 C1B1_2 119.0(12) . . ?
C4B1_2 C3B1_2 C2B1_2 121.2(12) . . ?
C3B1_2 C4B1_2 C5B1_2 121.0(12) . . ?
C4B1_2 C5B1_2 C6B1_2 118.3(13) . . ?
C1B1_2 C6B1_2 C5B1_2 121.9(11) . . ?
C21_2 C11_2 C61_2 120.7 . . ?
C21_2 C11_2 C2O1_2 115.3(5) . . ?
C61_2 C11_2 C2O1_2 123.9(4) . . ?
C11_2 C21_2 C31_2 120.6 . . ?
C21_2 C31_2 C41_2 120.7 . . ?
C31_2 C41_2 C51_2 119.0 . . ?
C31_2 C41_2 C71_2 122.4 . . ?
C51_2 C41_2 C71_2 118.6 . . ?
C101_2 C51_2 C61_2 120.1 . . ?
C101_2 C51_2 C41_2 120.1 . . ?
C61_2 C51_2 C41_2 119.9 . . ?
C11_2 C61_2 C51_2 119.0 . . ?
C11_2 C61_2 C161_2 122.4 . . ?
C51_2 C61_2 C161_2 118.6 . . ?
C81_2 C71_2 C41_2 121.4 . . ?
C71_2 C81_2 C91_2 121.3 . . ?
C111_2 C91_2 C101_2 119.0 . . ?
C111_2 C91_2 C81_2 122.4 . . ?
C101_2 C91_2 C81_2 118.6 . . ?
C51_2 C101_2 C91_2 120.1 . . ?
C51_2 C101_2 C141_2 120.1 . . ?
C91_2 C101_2 C141_2 119.9 . . ?
C121_2 C111_2 C91_2 120.7 . . ?
C111_2 C121_2 C131_2 120.6 . . ?
C121_2 C131_2 C141_2 120.7 . . ?
C131_2 C141_2 C101_2 119.0 . . ?
C131_2 C141_2 C151_2 122.4 . . ?
C101_2 C141_2 C151_2 118.6 . . ?
C161_2 C151_2 C141_2 121.3 . . ?
C151_2 C161_2 C61_2 121.4 . . ?
C2O2_2 O1O2_2 C5O2_2 105.6(8) . . ?
N3O2_2 C2O2_2 O1O2_2 117.4(9) . . ?
N3O2_2 C2O2_2 C12_2 125.7(9) . . ?
O1O2_2 C2O2_2 C12_2 116.9(8) . . ?
C2O2_2 N3O2_2 C4O2_2 106.5(8) . . ?
C2O2_2 N3O2_2 Co_2 133.9(7) . . ?
C4O2_2 N3O2_2 Co_2 119.2(7) . . ?
N3O2_2 C4O2_2 C5O2_2 103.0(8) . . ?
N3O2_2 C4O2_2 C1B2_2 110.0(10) . . ?
C5O2_2 C4O2_2 C1B2_2 112.0(10) . . ?
O1O2_2 C5O2_2 C4O2_2 103.0(9) . . ?
C6B2_2 C1B2_2 C2B2_2 119.7(13) . . ?
C6B2_2 C1B2_2 C4O2_2 124.3(11) . . ?
C2B2_2 C1B2_2 C4O2_2 115.9(13) . . ?
C1B2_2 C2B2_2 C3B2_2 117.8(16) . . ?
C4B2_2 C3B2_2 C2B2_2 121.5(16) . . ?
C5B2_2 C4B2_2 C3B2_2 116.8(17) . . ?
C4B2_2 C5B2_2 C6B2_2 124.0(19) . . ?
C1B2_2 C6B2_2 C5B2_2 120.0(14) . . ?
C22_2 C12_2 C62_2 120.7 . . ?
C22_2 C12_2 C2O2_2 114.8(4) . . ?
C62_2 C12_2 C2O2_2 124.4(4) . . ?
C12_2 C22_2 C32_2 120.6 . . ?
C22_2 C32_2 C42_2 120.7 . . ?
C32_2 C42_2 C52_2 119.1 . . ?
C32_2 C42_2 C72_2 122.4 . . ?
C52_2 C42_2 C72_2 118.6 . . ?
C102_2 C52_2 C42_2 120.1 . . ?
C102_2 C52_2 C62_2 120.1 . . ?
C42_2 C52_2 C62_2 119.9 . . ?
C12_2 C62_2 C52_2 119.1 . . ?
C12_2 C62_2 C162_2 122.4 . . ?
C52_2 C62_2 C162_2 118.6 . . ?
C82_2 C72_2 C42_2 121.4 . . ?
C72_2 C82_2 C92_2 121.4 . . ?
C112_2 C92_2 C102_2 119.0 . . ?
C112_2 C92_2 C82_2 122.4 . . ?
C102_2 C92_2 C82_2 118.6 . . ?
C52_2 C102_2 C142_2 120.1 . . ?
C52_2 C102_2 C92_2 120.1 . . ?
C142_2 C102_2 C92_2 119.9 . . ?
C122_2 C112_2 C92_2 120.8 . . ?
C112_2 C122_2 C132_2 120.6 . . ?
C122_2 C132_2 C142_2 120.7 . . ?
C132_2 C142_2 C102_2 119.0 . . ?
C132_2 C142_2 C152_2 122.4 . . ?
C102_2 C142_2 C152_2 118.6 . . ?
C162_2 C152_2 C142_2 121.4 . . ?
C152_2 C162_2 C62_2 121.3 . . ?
N3O1_3 Co_3 N3O2_3 107.4(3) . . ?
N3O1_3 Co_3 Br2_3 105.1(3) . . ?
N3O2_3 Co_3 Br2_3 114.1(3) . . ?
N3O1_3 Co_3 Br1_3 113.7(3) . . ?
N3O2_3 Co_3 Br1_3 104.6(3) . . ?
Br2_3 Co_3 Br1_3 111.94(10) . . ?
C2O1_3 O1O1_3 C5O1_3 107.9(8) . . ?
N3O1_3 C2O1_3 O1O1_3 114.3(10) . . ?
N3O1_3 C2O1_3 C11_3 128.5(9) . . ?
O1O1_3 C2O1_3 C11_3 117.2(8) . . ?
C2O1_3 N3O1_3 C4O1_3 108.6(9) . . ?
C2O1_3 N3O1_3 Co_3 133.3(8) . . ?
C4O1_3 N3O1_3 Co_3 118.1(7) . . ?
N3O1_3 C4O1_3 C1B1_3 112.7(10) . . ?
N3O1_3 C4O1_3 C5O1_3 103.3(9) . . ?
C1B1_3 C4O1_3 C5O1_3 113.2(9) . . ?
O1O1_3 C5O1_3 C4O1_3 103.3(9) . . ?
C2B1_3 C1B1_3 C6B1_3 119.0(11) . . ?
C2B1_3 C1B1_3 C4O1_3 118.6(12) . . ?
C6B1_3 C1B1_3 C4O1_3 122.4(11) . . ?
C1B1_3 C2B1_3 C3B1_3 121.7(13) . . ?
C4B1_3 C3B1_3 C2B1_3 118.2(13) . . ?
C5B1_3 C4B1_3 C3B1_3 119.9(13) . . ?
C4B1_3 C5B1_3 C6B1_3 121.8(14) . . ?
C5B1_3 C6B1_3 C1B1_3 119.4(12) . . ?
C21_3 C11_3 C61_3 120.7 . . ?
C21_3 C11_3 C2O1_3 113.8(5) . . ?
C61_3 C11_3 C2O1_3 125.4(5) . . ?
C31_3 C21_3 C11_3 120.6 . . ?
C21_3 C31_3 C41_3 120.8 . . ?
C31_3 C41_3 C51_3 119.0 . . ?
C31_3 C41_3 C71_3 122.4 . . ?
C51_3 C41_3 C71_3 118.6 . . ?
C101_3 C51_3 C61_3 120.1 . . ?
C101_3 C51_3 C41_3 120.1 . . ?
C61_3 C51_3 C41_3 119.9 . . ?
C11_3 C61_3 C51_3 119.0 . . ?
C11_3 C61_3 C161_3 122.4 . . ?
C51_3 C61_3 C161_3 118.6 . . ?
C81_3 C71_3 C41_3 121.4 . . ?
C71_3 C81_3 C91_3 121.3 . . ?
C111_3 C91_3 C101_3 119.1 . . ?
C111_3 C91_3 C81_3 122.4 . . ?
C101_3 C91_3 C81_3 118.6 . . ?
C51_3 C101_3 C91_3 120.1 . . ?
C51_3 C101_3 C141_3 120.1 . . ?
C91_3 C101_3 C141_3 119.9 . . ?
C121_3 C111_3 C91_3 120.7 . . ?
C131_3 C121_3 C111_3 120.6 . . ?
C121_3 C131_3 C141_3 120.7 . . ?
C131_3 C141_3 C101_3 119.0 . . ?
C131_3 C141_3 C151_3 122.4 . . ?
C101_3 C141_3 C151_3 118.6 . . ?
C161_3 C151_3 C141_3 121.4 . . ?
C151_3 C161_3 C61_3 121.3 . . ?
C2O2_3 O1O2_3 C5O2_3 106.9(8) . . ?
N3O2_3 C2O2_3 O1O2_3 114.0(9) . . ?
N3O2_3 C2O2_3 C12_3 127.5(9) . . ?
O1O2_3 C2O2_3 C12_3 118.5(8) . . ?
C2O2_3 N3O2_3 C4O2_3 109.6(8) . . ?
C2O2_3 N3O2_3 Co_3 132.9(7) . . ?
C4O2_3 N3O2_3 Co_3 117.4(7) . . ?
N3O2_3 C4O2_3 C5O2_3 99.8(8) . . ?
N3O2_3 C4O2_3 C1B2_3 111.4(12) . . ?
C5O2_3 C4O2_3 C1B2_3 112.2(10) . . ?
O1O2_3 C5O2_3 C4O2_3 104.8(9) . . ?
C6B2_3 C1B2_3 C2B2_3 120.2(17) . . ?
C6B2_3 C1B2_3 C4O2_3 123.2(13) . . ?
C2B2_3 C1B2_3 C4O2_3 116.7(18) . . ?
C1B2_3 C2B2_3 C3B2_3 119(2) . . ?
C4B2_3 C3B2_3 C2B2_3 113(3) . . ?
C5B2_3 C4B2_3 C3B2_3 128(4) . . ?
C4B2_3 C5B2_3 C6B2_3 118(3) . . ?
C1B2_3 C6B2_3 C5B2_3 122(2) . . ?
C22_3 C12_3 C62_3 120.8 . . ?
C22_3 C12_3 C2O2_3 115.1(5) . . ?
C62_3 C12_3 C2O2_3 124.1(5) . . ?
C12_3 C22_3 C32_3 120.6 . . ?
C22_3 C32_3 C42_3 120.7 . . ?
C32_3 C42_3 C52_3 119.0 . . ?
C32_3 C42_3 C72_3 122.4 . . ?
C52_3 C42_3 C72_3 118.6 . . ?
C102_3 C52_3 C62_3 120.1 . . ?
C102_3 C52_3 C42_3 120.1 . . ?
C62_3 C52_3 C42_3 119.9 . . ?
C12_3 C62_3 C52_3 119.0 . . ?
C12_3 C62_3 C162_3 122.4 . . ?
C52_3 C62_3 C162_3 118.6 . . ?
C82_3 C72_3 C42_3 121.3 . . ?
C72_3 C82_3 C92_3 121.3 . . ?
C112_3 C92_3 C102_3 119.0 . . ?
C112_3 C92_3 C82_3 122.4 . . ?
C102_3 C92_3 C82_3 118.6 . . ?
C52_3 C102_3 C142_3 120.1 . . ?
C52_3 C102_3 C92_3 120.1 . . ?
C142_3 C102_3 C92_3 119.9 . . ?
C122_3 C112_3 C92_3 120.7 . . ?
C112_3 C122_3 C132_3 120.6 . . ?
C122_3 C132_3 C142_3 120.7 . . ?
C132_3 C142_3 C102_3 119.1 . . ?
C132_3 C142_3 C152_3 122.4 . . ?
C102_3 C142_3 C152_3 118.6 . . ?
C162_3 C152_3 C142_3 121.4 . . ?
C152_3 C162_3 C62_3 121.3 . . ?
N3O1_4 Co_4 N3O2_4 102.2(3) . . ?
N3O1_4 Co_4 Br1_4 116.4(3) . . ?
N3O2_4 Co_4 Br1_4 105.6(3) . . ?
N3O1_4 Co_4 Br2_4 107.1(2) . . ?
N3O2_4 Co_4 Br2_4 115.6(3) . . ?
Br1_4 Co_4 Br2_4 110.06(8) . . ?
C2O1_4 O1O1_4 C5O1_4 107.8(9) . . ?
N3O1_4 C2O1_4 O1O1_4 115.8(9) . . ?
N3O1_4 C2O1_4 C11_4 126.1(8) . . ?
O1O1_4 C2O1_4 C11_4 118.0(8) . . ?
C2O1_4 N3O1_4 C4O1_4 107.1(8) . . ?
C2O1_4 N3O1_4 Co_4 134.7(7) . . ?
C4O1_4 N3O1_4 Co_4 117.3(6) . . ?
N3O1_4 C4O1_4 C5O1_4 102.0(8) . . ?
N3O1_4 C4O1_4 C1B1_4 113.2(9) . . ?
C5O1_4 C4O1_4 C1B1_4 113.6(10) . . ?
O1O1_4 C5O1_4 C4O1_4 104.7(9) . . ?
C6B1_4 C1B1_4 C2B1_4 119.8(11) . . ?
C6B1_4 C1B1_4 C4O1_4 122.3(10) . . ?
C2B1_4 C1B1_4 C4O1_4 117.4(10) . . ?
C1B1_4 C2B1_4 C3B1_4 120.1(12) . . ?
C4B1_4 C3B1_4 C2B1_4 122.6(12) . . ?
C3B1_4 C4B1_4 C5B1_4 116.4(12) . . ?
C6B1_4 C5B1_4 C4B1_4 122.9(12) . . ?
C1B1_4 C6B1_4 C5B1_4 117.9(11) . . ?
C21_4 C11_4 C61_4 120.7 . . ?
C21_4 C11_4 C2O1_4 114.8(5) . . ?
C61_4 C11_4 C2O1_4 124.4(5) . . ?
C31_4 C21_4 C11_4 120.6 . . ?
C21_4 C31_4 C41_4 120.8 . . ?
C31_4 C41_4 C51_4 119.0 . . ?
C31_4 C41_4 C71_4 122.4 . . ?
C51_4 C41_4 C71_4 118.6 . . ?
C101_4 C51_4 C41_4 120.1 . . ?
C101_4 C51_4 C61_4 120.1 . . ?
C41_4 C51_4 C61_4 119.9 . . ?
C11_4 C61_4 C51_4 119.0 . . ?
C11_4 C61_4 C161_4 122.4 . . ?
C51_4 C61_4 C161_4 118.6 . . ?
C81_4 C71_4 C41_4 121.4 . . ?
C71_4 C81_4 C91_4 121.3 . . ?
C111_4 C91_4 C101_4 119.0 . . ?
C111_4 C91_4 C81_4 122.4 . . ?
C101_4 C91_4 C81_4 118.6 . . ?
C51_4 C101_4 C141_4 120.1 . . ?
C51_4 C101_4 C91_4 120.1 . . ?
C141_4 C101_4 C91_4 119.9 . . ?
C121_4 C111_4 C91_4 120.7 . . ?
C131_4 C121_4 C111_4 120.6 . . ?
C121_4 C131_4 C141_4 120.8 . . ?
C131_4 C141_4 C101_4 119.0 . . ?
C131_4 C141_4 C151_4 122.4 . . ?
C101_4 C141_4 C151_4 118.6 . . ?
C161_4 C151_4 C141_4 121.4 . . ?
C151_4 C161_4 C61_4 121.3 . . ?
C2O2_4 O1O2_4 C5O2_4 107.5(8) . . ?
N3O2_4 C2O2_4 O1O2_4 114.3(9) . . ?
N3O2_4 C2O2_4 C12_4 129.1(9) . . ?
O1O2_4 C2O2_4 C12_4 116.6(8) . . ?
C2O2_4 N3O2_4 C4O2_4 108.7(8) . . ?
C2O2_4 N3O2_4 Co_4 132.7(7) . . ?
C4O2_4 N3O2_4 Co_4 118.1(7) . . ?
N3O2_4 C4O2_4 C1B2_4 114.4(9) . . ?
N3O2_4 C4O2_4 C5O2_4 103.8(8) . . ?
C1B2_4 C4O2_4 C5O2_4 112.8(10) . . ?
O1O2_4 C5O2_4 C4O2_4 102.6(9) . . ?
C2B2_4 C1B2_4 C6B2_4 116.4(10) . . ?
C2B2_4 C1B2_4 C4O2_4 119.8(10) . . ?
C6B2_4 C1B2_4 C4O2_4 123.7(10) . . ?
C3B2_4 C2B2_4 C1B2_4 122.4(12) . . ?
C2B2_4 C3B2_4 C4B2_4 119.6(12) . . ?
C5B2_4 C4B2_4 C3B2_4 119.7(12) . . ?
C6B2_4 C5B2_4 C4B2_4 120.5(13) . . ?
C5B2_4 C6B2_4 C1B2_4 121.4(11) . . ?
C22_4 C12_4 C62_4 120.7 . . ?
C22_4 C12_4 C2O2_4 114.0(5) . . ?
C62_4 C12_4 C2O2_4 125.3(5) . . ?
C12_4 C22_4 C32_4 120.6 . . ?
C22_4 C32_4 C42_4 120.7 . . ?
C32_4 C42_4 C52_4 119.0 . . ?
C32_4 C42_4 C72_4 122.4 . . ?
C52_4 C42_4 C72_4 118.6 . . ?
C102_4 C52_4 C62_4 120.1 . . ?
C102_4 C52_4 C42_4 120.1 . . ?
C62_4 C52_4 C42_4 119.9 . . ?
C12_4 C62_4 C52_4 119.0 . . ?
C12_4 C62_4 C162_4 122.4 . . ?
C52_4 C62_4 C162_4 118.6 . . ?
C82_4 C72_4 C42_4 121.4 . . ?
C72_4 C82_4 C92_4 121.3 . . ?
C112_4 C92_4 C102_4 119.0 . . ?
C112_4 C92_4 C82_4 122.4 . . ?
C102_4 C92_4 C82_4 118.6 . . ?
C52_4 C102_4 C92_4 120.1 . . ?
C52_4 C102_4 C142_4 120.1 . . ?
C92_4 C102_4 C142_4 119.9 . . ?
C122_4 C112_4 C92_4 120.8 . . ?
C112_4 C122_4 C132_4 120.6 . . ?
C122_4 C132_4 C142_4 120.7 . . ?
C132_4 C142_4 C102_4 119.0 . . ?
C132_4 C142_4 C152_4 122.4 . . ?
C102_4 C142_4 C152_4 118.6 . . ?
C162_4 C152_4 C142_4 121.3 . . ?
C152_4 C162_4 C62_4 121.4 . . ?
N3O2_5 Co_5 N3O1_5 108.6(3) . . ?
N3O2_5 Co_5 Br2_5 114.4(3) . . ?
N3O1_5 Co_5 Br2_5 104.1(2) . . ?
N3O2_5 Co_5 Br1_5 102.9(3) . . ?
N3O1_5 Co_5 Br1_5 114.8(3) . . ?
Br2_5 Co_5 Br1_5 112.38(8) . . ?
C2O1_5 O1O1_5 C5O1_5 107.5(8) . . ?
N3O1_5 C2O1_5 O1O1_5 116.0(9) . . ?
N3O1_5 C2O1_5 C11_5 127.2(8) . . ?
O1O1_5 C2O1_5 C11_5 116.8(8) . . ?
C2O1_5 N3O1_5 C4O1_5 108.2(8) . . ?
C2O1_5 N3O1_5 Co_5 135.1(7) . . ?
C4O1_5 N3O1_5 Co_5 116.5(6) . . ?
N3O1_5 C4O1_5 C1B1_5 115.3(9) . . ?
N3O1_5 C4O1_5 C5O1_5 101.7(8) . . ?
C1B1_5 C4O1_5 C5O1_5 111.1(9) . . ?
O1O1_5 C5O1_5 C4O1_5 103.9(8) . . ?
C6B1_5 C1B1_5 C2B1_5 116.9(11) . . ?
C6B1_5 C1B1_5 C4O1_5 122.9(9) . . ?
C2B1_5 C1B1_5 C4O1_5 120.1(11) . . ?
C3B1_5 C2B1_5 C1B1_5 123.7(13) . . ?
C4B1_5 C3B1_5 C2B1_5 117.5(12) . . ?
C3B1_5 C4B1_5 C5B1_5 120.7(14) . . ?
C6B1_5 C5B1_5 C4B1_5 121.1(14) . . ?
C5B1_5 C6B1_5 C1B1_5 119.9(11) . . ?
C21_5 C11_5 C61_5 120.7 . . ?
C21_5 C11_5 C2O1_5 113.8(5) . . ?
C61_5 C11_5 C2O1_5 125.3(5) . . ?
C31_5 C21_5 C11_5 120.6 . . ?
C21_5 C31_5 C41_5 120.7 . . ?
C31_5 C41_5 C51_5 119.1 . . ?
C31_5 C41_5 C71_5 122.4 . . ?
C51_5 C41_5 C71_5 118.6 . . ?
C101_5 C51_5 C61_5 120.1 . . ?
C101_5 C51_5 C41_5 120.1 . . ?
C61_5 C51_5 C41_5 119.9 . . ?
C11_5 C61_5 C51_5 119.0 . . ?
C11_5 C61_5 C161_5 122.4 . . ?
C51_5 C61_5 C161_5 118.6 . . ?
C81_5 C71_5 C41_5 121.3 . . ?
C71_5 C81_5 C91_5 121.3 . . ?
C111_5 C91_5 C101_5 119.0 . . ?
C111_5 C91_5 C81_5 122.4 . . ?
C101_5 C91_5 C81_5 118.6 . . ?
C51_5 C101_5 C141_5 120.1 . . ?
C51_5 C101_5 C91_5 120.1 . . ?
C141_5 C101_5 C91_5 119.9 . . ?
C121_5 C111_5 C91_5 120.7 . . ?
C131_5 C121_5 C111_5 120.6 . . ?
C121_5 C131_5 C141_5 120.7 . . ?
C131_5 C141_5 C101_5 119.0 . . ?
C131_5 C141_5 C151_5 122.4 . . ?
C101_5 C141_5 C151_5 118.6 . . ?
C161_5 C151_5 C141_5 121.3 . . ?
C151_5 C161_5 C61_5 121.3 . . ?
C2O2_5 O1O2_5 C5O2_5 106.5(8) . . ?
N3O2_5 C2O2_5 O1O2_5 114.6(9) . . ?
N3O2_5 C2O2_5 C12_5 126.8(8) . . ?
O1O2_5 C2O2_5 C12_5 118.6(8) . . ?
C2O2_5 N3O2_5 C4O2_5 108.4(8) . . ?
C2O2_5 N3O2_5 Co_5 131.6(7) . . ?
C4O2_5 N3O2_5 Co_5 119.7(6) . . ?
N3O2_5 C4O2_5 C1B2_5 111.8(9) . . ?
N3O2_5 C4O2_5 C5O2_5 100.2(8) . . ?
C1B2_5 C4O2_5 C5O2_5 113.4(9) . . ?
O1O2_5 C5O2_5 C4O2_5 104.3(8) . . ?
C6B2_5 C1B2_5 C2B2_5 117.6(10) . . ?
C6B2_5 C1B2_5 C4O2_5 124.2(9) . . ?
C2B2_5 C1B2_5 C4O2_5 118.2(10) . . ?
C3B2_5 C2B2_5 C1B2_5 123.0(12) . . ?
C4B2_5 C3B2_5 C2B2_5 118.0(11) . . ?
C3B2_5 C4B2_5 C5B2_5 120.9(12) . . ?
C4B2_5 C5B2_5 C6B2_5 120.0(12) . . ?
C1B2_5 C6B2_5 C5B2_5 120.5(11) . . ?
C22_5 C12_5 C62_5 120.7 . . ?
C22_5 C12_5 C2O2_5 115.5(4) . . ?
C62_5 C12_5 C2O2_5 123.8(4) . . ?
C32_5 C22_5 C12_5 120.6 . . ?
C22_5 C32_5 C42_5 120.7 . . ?
C32_5 C42_5 C52_5 119.0 . . ?
C32_5 C42_5 C72_5 122.4 . . ?
C52_5 C42_5 C72_5 118.6 . . ?
C102_5 C52_5 C42_5 120.1 . . ?
C102_5 C52_5 C62_5 120.1 . . ?
C42_5 C52_5 C62_5 119.9 . . ?
C12_5 C62_5 C52_5 119.0 . . ?
C12_5 C62_5 C162_5 122.4 . . ?
C52_5 C62_5 C162_5 118.6 . . ?
C82_5 C72_5 C42_5 121.4 . . ?
C72_5 C82_5 C92_5 121.4 . . ?
C112_5 C92_5 C102_5 119.0 . . ?
C112_5 C92_5 C82_5 122.4 . . ?
C102_5 C92_5 C82_5 118.6 . . ?
C52_5 C102_5 C92_5 120.1 . . ?
C52_5 C102_5 C142_5 120.1 . . ?
C92_5 C102_5 C142_5 119.9 . . ?
C122_5 C112_5 C92_5 120.7 . . ?
C132_5 C122_5 C112_5 120.6 . . ?
C122_5 C132_5 C142_5 120.7 . . ?
C132_5 C142_5 C102_5 119.0 . . ?
C132_5 C142_5 C152_5 122.4 . . ?
C102_5 C142_5 C152_5 118.6 . . ?
C162_5 C152_5 C142_5 121.4 . . ?
C152_5 C162_5 C62_5 121.3 . . ?

loop_
_geom_bond_atom_site_label_1
_geom_bond_atom_site_label_2
_geom_bond_distance
_geom_bond_site_symmetry_2
_geom_bond_publ_flag
Co_1 N3O2_1 2.034(9) . ?
Co_1 N3O1_1 2.051(8) . ?
Co_1 Br2_1 2.385(2) . ?
Co_1 Br1_1 2.386(3) . ?
O1O1_1 C2O1_1 1.358(12) . ?
O1O1_1 C5O1_1 1.402(14) . ?
C2O1_1 N3O1_1 1.287(12) . ?
C2O1_1 C11_1 1.461(11) . ?
N3O1_1 C4O1_1 1.507(12) . ?
C4O1_1 C1B1_1 1.497(14) . ?
C4O1_1 C5O1_1 1.523(14) . ?
C1B1_1 C2B1_1 1.377(13) . ?
C1B1_1 C6B1_1 1.392(16) . ?
C2B1_1 C3B1_1 1.368(17) . ?
C3B1_1 C4B1_1 1.38(2) . ?
C4B1_1 C5B1_1 1.371(17) . ?
C5B1_1 C6B1_1 1.374(17) . ?
C11_1 C21_1 1.3954 . ?
C11_1 C61_1 1.4056 . ?
C21_1 C31_1 1.3954 . ?
C31_1 C41_1 1.4056 . ?
C41_1 C51_1 1.4291 . ?
C41_1 C71_1 1.4388 . ?
C51_1 C101_1 1.4278 . ?
C51_1 C61_1 1.4297 . ?
C61_1 C161_1 1.4389 . ?
C71_1 C81_1 1.3632 . ?
C81_1 C91_1 1.4389 . ?
C91_1 C111_1 1.4056 . ?
C91_1 C101_1 1.4294 . ?
C101_1 C141_1 1.4293 . ?
C111_1 C121_1 1.3954 . ?
C121_1 C131_1 1.3952 . ?
C131_1 C141_1 1.4056 . ?
C141_1 C151_1 1.4388 . ?
C151_1 C161_1 1.3633 . ?
O1O2_1 C2O2_1 1.352(12) . ?
O1O2_1 C5O2_1 1.409(16) . ?
C2O2_1 N3O2_1 1.300(14) . ?
C2O2_1 C12_1 1.468(13) . ?
N3O2_1 C4O2_1 1.472(13) . ?
C4O2_1 C1B2_1 1.493(14) . ?
C4O2_1 C5O2_1 1.524(15) . ?
C1B2_1 C2B2_1 1.366(15) . ?
C1B2_1 C6B2_1 1.389(18) . ?
C2B2_1 C3B2_1 1.415(16) . ?
C3B2_1 C4B2_1 1.339(18) . ?
C4B2_1 C5B2_1 1.364(18) . ?
C5B2_1 C6B2_1 1.394(19) . ?
C12_1 C22_1 1.3955 . ?
C12_1 C62_1 1.4056 . ?
C22_1 C32_1 1.3955 . ?
C32_1 C42_1 1.4056 . ?
C42_1 C52_1 1.4294 . ?
C42_1 C72_1 1.4387 . ?
C52_1 C102_1 1.4279 . ?
C52_1 C62_1 1.4294 . ?
C62_1 C162_1 1.4389 . ?
C72_1 C82_1 1.3632 . ?
C82_1 C92_1 1.4388 . ?
C92_1 C112_1 1.4056 . ?
C92_1 C102_1 1.4293 . ?
C102_1 C142_1 1.4293 . ?
C112_1 C122_1 1.3955 . ?
C122_1 C132_1 1.3953 . ?
C132_1 C142_1 1.4055 . ?
C142_1 C152_1 1.4389 . ?
C152_1 C162_1 1.3632 . ?
Co_2 N3O2_2 2.042(8) . ?
Co_2 N3O1_2 2.057(8) . ?
Co_2 Br2_2 2.388(2) . ?
Co_2 Br1_2 2.389(2) . ?
O1O1_2 C2O1_2 1.350(11) . ?
O1O1_2 C5O1_2 1.427(13) . ?
C2O1_2 N3O1_2 1.288(12) . ?
C2O1_2 C11_2 1.495(11) . ?
N3O1_2 C4O1_2 1.494(12) . ?
C4O1_2 C1B1_2 1.492(15) . ?
C4O1_2 C5O1_2 1.531(15) . ?
C1B1_2 C6B1_2 1.353(17) . ?
C1B1_2 C2B1_2 1.402(14) . ?
C2B1_2 C3B1_2 1.385(16) . ?
C3B1_2 C4B1_2 1.342(19) . ?
C4B1_2 C5B1_2 1.363(17) . ?
C5B1_2 C6B1_2 1.400(16) . ?
C11_2 C21_2 1.3952 . ?
C11_2 C61_2 1.4056 . ?
C21_2 C31_2 1.3953 . ?
C31_2 C41_2 1.4055 . ?
C41_2 C51_2 1.4294 . ?
C41_2 C71_2 1.4387 . ?
C51_2 C101_2 1.4279 . ?
C51_2 C61_2 1.4294 . ?
C61_2 C161_2 1.4388 . ?
C71_2 C81_2 1.3633 . ?
C81_2 C91_2 1.4386 . ?
C91_2 C111_2 1.4056 . ?
C91_2 C101_2 1.4294 . ?
C101_2 C141_2 1.4295 . ?
C111_2 C121_2 1.3953 . ?
C121_2 C131_2 1.3955 . ?
C131_2 C141_2 1.4056 . ?
C141_2 C151_2 1.4388 . ?
C151_2 C161_2 1.3632 . ?
O1O2_2 C2O2_2 1.346(11) . ?
O1O2_2 C5O2_2 1.464(14) . ?
C2O2_2 N3O2_2 1.277(12) . ?
C2O2_2 C12_2 1.470(10) . ?
N3O2_2 C4O2_2 1.493(12) . ?
C4O2_2 C5O2_2 1.517(15) . ?
C4O2_2 C1B2_2 1.533(16) . ?
C1B2_2 C6B2_2 1.356(18) . ?
C1B2_2 C2B2_2 1.375(16) . ?
C2B2_2 C3B2_2 1.43(2) . ?
C3B2_2 C4B2_2 1.40(3) . ?
C4B2_2 C5B2_2 1.30(2) . ?
C5B2_2 C6B2_2 1.393(18) . ?
C12_2 C22_2 1.3953 . ?
C12_2 C62_2 1.4056 . ?
C22_2 C32_2 1.3956 . ?
C32_2 C42_2 1.4055 . ?
C42_2 C52_2 1.4293 . ?
C42_2 C72_2 1.4387 . ?
C52_2 C102_2 1.4278 . ?
C52_2 C62_2 1.4294 . ?
C62_2 C162_2 1.4389 . ?
C72_2 C82_2 1.3633 . ?
C82_2 C92_2 1.4387 . ?
C92_2 C112_2 1.4055 . ?
C92_2 C102_2 1.4297 . ?
C102_2 C142_2 1.4293 . ?
C112_2 C122_2 1.3953 . ?
C122_2 C132_2 1.3954 . ?
C132_2 C142_2 1.4056 . ?
C142_2 C152_2 1.4386 . ?
C152_2 C162_2 1.3634 . ?
Co_3 N3O1_3 2.049(9) . ?
Co_3 N3O2_3 2.052(8) . ?
Co_3 Br2_3 2.359(3) . ?
Co_3 Br1_3 2.400(3) . ?
O1O1_3 C2O1_3 1.360(12) . ?
O1O1_3 C5O1_3 1.450(14) . ?
C2O1_3 N3O1_3 1.302(13) . ?
C2O1_3 C11_3 1.457(12) . ?
N3O1_3 C4O1_3 1.476(14) . ?
C4O1_3 C1B1_3 1.527(15) . ?
C4O1_3 C5O1_3 1.529(15) . ?
C1B1_3 C2B1_3 1.367(15) . ?
C1B1_3 C6B1_3 1.382(18) . ?
C2B1_3 C3B1_3 1.398(17) . ?
C3B1_3 C4B1_3 1.37(2) . ?
C4B1_3 C5B1_3 1.365(18) . ?
C5B1_3 C6B1_3 1.367(16) . ?
C11_3 C21_3 1.3956 . ?
C11_3 C61_3 1.4056 . ?
C21_3 C31_3 1.3951 . ?
C31_3 C41_3 1.4056 . ?
C41_3 C51_3 1.4295 . ?
C41_3 C71_3 1.4388 . ?
C51_3 C101_3 1.4279 . ?
C51_3 C61_3 1.4293 . ?
C61_3 C161_3 1.4387 . ?
C71_3 C81_3 1.3632 . ?
C81_3 C91_3 1.4391 . ?
C91_3 C111_3 1.4055 . ?
C91_3 C101_3 1.4293 . ?
C101_3 C141_3 1.4293 . ?
C111_3 C121_3 1.3956 . ?
C121_3 C131_3 1.3953 . ?
C131_3 C141_3 1.4056 . ?
C141_3 C151_3 1.4387 . ?
C151_3 C161_3 1.3633 . ?
O1O2_3 C2O2_3 1.336(11) . ?
O1O2_3 C5O2_3 1.417(14) . ?
C2O2_3 N3O2_3 1.295(12) . ?
C2O2_3 C12_3 1.428(11) . ?
N3O2_3 C4O2_3 1.456(14) . ?
C4O2_3 C5O2_3 1.533(15) . ?
C4O2_3 C1B2_3 1.557(19) . ?
C1B2_3 C6B2_3 1.34(2) . ?
C1B2_3 C2B2_3 1.39(2) . ?
C2B2_3 C3B2_3 1.50(3) . ?
C3B2_3 C4B2_3 1.38(5) . ?
C4B2_3 C5B2_3 1.29(3) . ?
C5B2_3 C6B2_3 1.37(2) . ?
C12_3 C22_3 1.3954 . ?
C12_3 C62_3 1.4056 . ?
C22_3 C32_3 1.3954 . ?
C32_3 C42_3 1.4057 . ?
C42_3 C52_3 1.4294 . ?
C42_3 C72_3 1.4388 . ?
C52_3 C102_3 1.4279 . ?
C52_3 C62_3 1.4293 . ?
C62_3 C162_3 1.4388 . ?
C72_3 C82_3 1.3632 . ?
C82_3 C92_3 1.4389 . ?
C92_3 C112_3 1.4056 . ?
C92_3 C102_3 1.4294 . ?
C102_3 C142_3 1.4293 . ?
C112_3 C122_3 1.3953 . ?
C122_3 C132_3 1.3955 . ?
C132_3 C142_3 1.4055 . ?
C142_3 C152_3 1.4388 . ?
C152_3 C162_3 1.3632 . ?
Co_4 N3O1_4 2.029(8) . ?
Co_4 N3O2_4 2.052(9) . ?
Co_4 Br1_4 2.367(2) . ?
Co_4 Br2_4 2.388(2) . ?
O1O1_4 C2O1_4 1.332(11) . ?
O1O1_4 C5O1_4 1.429(14) . ?
C2O1_4 N3O1_4 1.297(12) . ?
C2O1_4 C11_4 1.471(11) . ?
N3O1_4 C4O1_4 1.503(12) . ?
C4O1_4 C5O1_4 1.517(15) . ?
C4O1_4 C1B1_4 1.526(15) . ?
C1B1_4 C6B1_4 1.352(16) . ?
C1B1_4 C2B1_4 1.372(13) . ?
C2B1_4 C3B1_4 1.373(16) . ?
C3B1_4 C4B1_4 1.320(18) . ?
C4B1_4 C5B1_4 1.394(16) . ?
C5B1_4 C6B1_4 1.384(16) . ?
C11_4 C21_4 1.3955 . ?
C11_4 C61_4 1.4056 . ?
C21_4 C31_4 1.3953 . ?
C31_4 C41_4 1.4056 . ?
C41_4 C51_4 1.4293 . ?
C41_4 C71_4 1.4389 . ?
C51_4 C101_4 1.4278 . ?
C51_4 C61_4 1.4294 . ?
C61_4 C161_4 1.4388 . ?
C71_4 C81_4 1.3633 . ?
C81_4 C91_4 1.4387 . ?
C91_4 C111_4 1.4057 . ?
C91_4 C101_4 1.4295 . ?
C101_4 C141_4 1.4294 . ?
C111_4 C121_4 1.3954 . ?
C121_4 C131_4 1.3952 . ?
C131_4 C141_4 1.4056 . ?
C141_4 C151_4 1.4388 . ?
C151_4 C161_4 1.3632 . ?
O1O2_4 C2O2_4 1.354(12) . ?
O1O2_4 C5O2_4 1.479(15) . ?
C2O2_4 N3O2_4 1.298(13) . ?
C2O2_4 C12_4 1.455(11) . ?
N3O2_4 C4O2_4 1.472(12) . ?
C4O2_4 C1B2_4 1.495(14) . ?
C4O2_4 C5O2_4 1.515(14) . ?
C1B2_4 C2B2_4 1.395(14) . ?
C1B2_4 C6B2_4 1.400(16) . ?
C2B2_4 C3B2_4 1.348(16) . ?
C3B2_4 C4B2_4 1.384(19) . ?
C4B2_4 C5B2_4 1.368(17) . ?
C5B2_4 C6B2_4 1.356(17) . ?
C12_4 C22_4 1.3953 . ?
C12_4 C62_4 1.4056 . ?
C22_4 C32_4 1.3954 . ?
C32_4 C42_4 1.4056 . ?
C42_4 C52_4 1.4295 . ?
C42_4 C72_4 1.4386 . ?
C52_4 C102_4 1.4279 . ?
C52_4 C62_4 1.4293 . ?
C62_4 C162_4 1.4388 . ?
C72_4 C82_4 1.3633 . ?
C82_4 C92_4 1.4387 . ?
C92_4 C112_4 1.4056 . ?
C92_4 C102_4 1.4294 . ?
C102_4 C142_4 1.4295 . ?
C112_4 C122_4 1.3953 . ?
C122_4 C132_4 1.3954 . ?
C132_4 C142_4 1.4056 . ?
C142_4 C152_4 1.4388 . ?
C152_4 C162_4 1.3633 . ?
Co_5 N3O2_5 2.049(8) . ?
Co_5 N3O1_5 2.053(8) . ?
Co_5 Br2_5 2.384(2) . ?
Co_5 Br1_5 2.401(2) . ?
O1O1_5 C2O1_5 1.349(11) . ?
O1O1_5 C5O1_5 1.440(13) . ?
C2O1_5 N3O1_5 1.277(12) . ?
C2O1_5 C11_5 1.460(10) . ?
N3O1_5 C4O1_5 1.496(12) . ?
C4O1_5 C1B1_5 1.506(15) . ?
C4O1_5 C5O1_5 1.541(14) . ?
C1B1_5 C6B1_5 1.376(16) . ?
C1B1_5 C2B1_5 1.381(13) . ?
C2B1_5 C3B1_5 1.363(18) . ?
C3B1_5 C4B1_5 1.35(2) . ?
C4B1_5 C5B1_5 1.373(17) . ?
C5B1_5 C6B1_5 1.357(16) . ?
C11_5 C21_5 1.3954 . ?
C11_5 C61_5 1.4056 . ?
C21_5 C31_5 1.3954 . ?
C31_5 C41_5 1.4056 . ?
C41_5 C51_5 1.4293 . ?
C41_5 C71_5 1.4389 . ?
C51_5 C101_5 1.4278 . ?
C51_5 C61_5 1.4293 . ?
C61_5 C161_5 1.4388 . ?
C71_5 C81_5 1.3632 . ?
C81_5 C91_5 1.4388 . ?
C91_5 C111_5 1.4056 . ?
C91_5 C101_5 1.4294 . ?
C101_5 C141_5 1.4294 . ?
C111_5 C121_5 1.3955 . ?
C121_5 C131_5 1.3953 . ?
C131_5 C141_5 1.4056 . ?
C141_5 C151_5 1.4389 . ?
C151_5 C161_5 1.3632 . ?
O1O2_5 C2O2_5 1.350(11) . ?
O1O2_5 C5O2_5 1.444(13) . ?
C2O2_5 N3O2_5 1.300(12) . ?
C2O2_5 C12_5 1.444(11) . ?
N3O2_5 C4O2_5 1.503(12) . ?
C4O2_5 C1B2_5 1.516(14) . ?
C4O2_5 C5O2_5 1.529(13) . ?
C1B2_5 C6B2_5 1.366(15) . ?
C1B2_5 C2B2_5 1.386(13) . ?
C2B2_5 C3B2_5 1.369(15) . ?
C3B2_5 C4B2_5 1.362(17) . ?
C4B2_5 C5B2_5 1.375(16) . ?
C5B2_5 C6B2_5 1.384(15) . ?
C12_5 C22_5 1.3954 . ?
C12_5 C62_5 1.4056 . ?
C22_5 C32_5 1.3953 . ?
C32_5 C42_5 1.4056 . ?
C42_5 C52_5 1.4294 . ?
C42_5 C72_5 1.4387 . ?
C52_5 C102_5 1.4279 . ?
C52_5 C62_5 1.4294 . ?
C62_5 C162_5 1.4388 . ?
C72_5 C82_5 1.3632 . ?
C82_5 C92_5 1.4388 . ?
C92_5 C112_5 1.4055 . ?
C92_5 C102_5 1.4294 . ?
C102_5 C142_5 1.4294 . ?
C112_5 C122_5 1.3954 . ?
C122_5 C132_5 1.3953 . ?
C132_5 C142_5 1.4056 . ?
C142_5 C152_5 1.4387 . ?
C152_5 C162_5 1.3632 . ?
